data_7227122
loop_
_publ_author_name
'Martin, Adam D.'
'Easun, Timothy L.'
'Argent, Stephen P.'
'Lewis, William'
'Blake, Alexander J.'
'Schr\"oder, Martin'

_publ_section_title
;
 The effect of carboxylate position on the structure of a metal organic
 framework derived from cyclotriveratrylene
;
_journal_issue 4
_journal_name_full CrystEngComm
_journal_page_first 603
_journal_paper_doi 10.1039/C6CE01965J
_journal_volume 19
_journal_year 2017
_chemical_formula_moiety 'C184 H144 N O42 Zn6, 5(C4 H9 N O)'
_chemical_formula_sum 'C264 H331 N21 O62 Zn6'
_chemical_formula_weight 5182.70
_chemical_name_systematic
;
 ?
;
_space_group_crystal_system triclinic
_space_group_IT_number 2
_space_group_name_Hall '-P 1'
_space_group_name_H-M_alt 'P -1'
_symmetry_space_group_name_Hall '-P 1'
_symmetry_space_group_name_H-M 'P -1'
_atom_sites_solution_hydrogens mixed
_atom_sites_solution_primary direct
_atom_sites_solution_secondary difmap
_audit_creation_date 2016-03-22
_audit_creation_method
;
Olex2 1.2
(compiled 2016.02.19 svn.r3266 for OlexSys, GUI svn.r5155)
;
_audit_update_record
;
2016-03-23 deposited with the CCDC.
2016-10-03 downloaded from the CCDC.
;
_cell_angle_alpha 68.750(5)
_cell_angle_beta 88.214(4)
_cell_angle_gamma 60.764(6)
_cell_formula_units_Z 2
_cell_length_a 23.7409(14)
_cell_length_b 23.9301(14)
_cell_length_c 31.1933(16)
_cell_measurement_reflns_used 17539
_cell_measurement_temperature 120(2)
_cell_measurement_theta_max 29.9920
_cell_measurement_theta_min 1.6450
_cell_volume 14179.0(18)
_computing_cell_refinement
'CrysAlisPro, Agilent Technologies, Version 1.171.36.28 (release 01-02-2013 CrysAlis171 .NET) (compiled Feb 1 2013,16:14:44)'
_computing_data_collection
'CrysAlisPro, Agilent Technologies, Version 1.171.36.28 (release 01-02-2013 CrysAlis171 .NET) (compiled Feb 1 2013,16:14:44)'
_computing_data_reduction
'CrysAlisPro, Agilent Technologies, Version 1.171.36.28 (release 01-02-2013 CrysAlis171 .NET) (compiled Feb 1 2013,16:14:44)'
_computing_molecular_graphics 'Olex2 (Dolomanov et al., 2009)'
_computing_publication_material 'Olex2 (Dolomanov et al., 2009)'
_computing_structure_refinement 'XL (Sheldrick, 2008)'
_computing_structure_solution 'XT (Sheldrick, 2015)'
_diffrn_ambient_environment 'N2 gas'
_diffrn_ambient_temperature 120(2)
_diffrn_crystal_treatment 'flash frozen in gaseous N2'
_diffrn_detector 'CCD area detector'
_diffrn_detector_area_resol_mean 0.0350
_diffrn_detector_type 'Rigaku Saturn724+'
_diffrn_measured_fraction_theta_full 0.996
_diffrn_measured_fraction_theta_max 0.996
_diffrn_measurement_details
;
#__ type_ start__ end____ width___ exp.time_
  1 omega  -60.00  115.00   1.0000    1.0000
omega____ theta____ kappa____ phi______ frames
    -       30.0000    0.0000    0.0000 175

#__ type_ start__ end____ width___ exp.time_
  2 omega  -60.00   60.00   1.0000    1.0000
omega____ theta____ kappa____ phi______ frames
    -       30.0000  -50.0000    0.0000 120

#__ type_ start__ end____ width___ exp.time_
  3 omega  -60.00   60.00   1.0000    1.0000
omega____ theta____ kappa____ phi______ frames
    -       30.0000  -50.0000  120.0000 120

#__ type_ start__ end____ width___ exp.time_
  4 omega  -60.00   60.00   1.0000    1.0000
omega____ theta____ kappa____ phi______ frames
    -       30.0000  -50.0000  240.0000 120
;
_diffrn_measurement_device 'CrystalLogic Kappa (4 circle)'
_diffrn_measurement_device_type 'Kappa Rigaku Saturn724+'
_diffrn_measurement_method 'omega rotation'
_diffrn_measurement_specimen_support 'MiTeGen micromount'
_diffrn_orient_matrix_UB_11 0.0076638000
_diffrn_orient_matrix_UB_12 0.0257821000
_diffrn_orient_matrix_UB_13 -0.0053877000
_diffrn_orient_matrix_UB_21 -0.0101428000
_diffrn_orient_matrix_UB_22 0.0103572000
_diffrn_orient_matrix_UB_23 -0.0234213000
_diffrn_orient_matrix_UB_31 -0.0313195000
_diffrn_orient_matrix_UB_32 0.0228329000
_diffrn_orient_matrix_UB_33 0.0016050000
_diffrn_radiation_collimation '0.3 x 1.5 Double Pinhole'
_diffrn_radiation_monochromator 'Synchrotron '
_diffrn_radiation_probe x-ray
_diffrn_radiation_wavelength 0.6889
_diffrn_reflns_av_R_equivalents 0.1078
_diffrn_reflns_av_unetI/netI 0.1444
_diffrn_reflns_Laue_measured_fraction_full 0.996
_diffrn_reflns_Laue_measured_fraction_max 0.996
_diffrn_reflns_limit_h_max 22
_diffrn_reflns_limit_h_min -23
_diffrn_reflns_limit_k_max 23
_diffrn_reflns_limit_k_min -23
_diffrn_reflns_limit_l_max 31
_diffrn_reflns_limit_l_min -31
_diffrn_reflns_number 73911
_diffrn_reflns_point_group_measured_fraction_full 0.996
_diffrn_reflns_point_group_measured_fraction_max 0.996
_diffrn_reflns_theta_full 20.148
_diffrn_reflns_theta_max 20.148
_diffrn_reflns_theta_min 1.537
_diffrn_source Synchrotron
_diffrn_source_type 'Undulator, I19, DLS, RAL'
_exptl_absorpt_coefficient_mu 0.533
_exptl_absorpt_correction_T_max 1.00000
_exptl_absorpt_correction_T_min 0.59138
_exptl_absorpt_correction_type multi-scan
_exptl_absorpt_process_details
'CrysAlisPro, Agilent Technologies, Version 1.171.36.28 (release 01-02-2013 CrysAlis171 .NET) (compiled Feb 1 2013,16:14:44) Empirical absorption correction using spherical harmonics, implemented in SCALE3 ABSPACK scaling algorithm.'
_exptl_crystal_colour colourless
_exptl_crystal_colour_primary colourless
_exptl_crystal_density_diffrn 1.214
_exptl_crystal_description block
_exptl_crystal_F_000 5476
_exptl_crystal_recrystallization_method 'Solvothermal Reaction'
_exptl_crystal_size_max 0.05
_exptl_crystal_size_mid 0.05
_exptl_crystal_size_min 0.05
_refine_diff_density_max 1.136
_refine_diff_density_min -0.882
_refine_diff_density_rms 0.120
_refine_ls_extinction_method none
_refine_ls_goodness_of_fit_ref 1.484
_refine_ls_hydrogen_treatment mixed
_refine_ls_matrix_type full
_refine_ls_number_parameters 2167
_refine_ls_number_reflns 29553
_refine_ls_number_restraints 3047
_refine_ls_restrained_S_all 1.436
_refine_ls_R_factor_all 0.2211
_refine_ls_R_factor_gt 0.1727
_refine_ls_shift/su_max 0.001
_refine_ls_shift/su_mean 0.000
_refine_ls_structure_factor_coef Fsqd
_refine_ls_weighting_details 'w=1/[\s^2^(Fo^2^)+(0.2000P)^2^] where P=(Fo^2^+2Fc^2^)/3'
_refine_ls_weighting_scheme calc
_refine_ls_wR_factor_gt 0.4367
_refine_ls_wR_factor_ref 0.4728
_reflns_Friedel_coverage 0.000
_reflns_number_gt 16964
_reflns_number_total 29553
_reflns_threshold_expression 'I > 2\s(I)'
_cod_data_source_file c6ce01965j2.cif
_cod_data_source_block 2-Zn
_cod_depositor_comments 'Adding full bibliography for 7227120--7227122.cif.'
_cod_original_cell_volume 14179.1(16)
_cod_database_code 7227122
_nottingham_internal_coll_number 12315
_nottingham_internal_coll_client ADM/MS
_nottingham_internal_coll_type custom
_nottingham_internal_coll_frame_method 'omega scans'
_nottingham_internal_coll_frame_time 1.0
_nottingham_internal_coll_frame_width 1.0
_nottingham_internal_coll_user ADM
_nottingham_internal_coll_date 23/07/2013
_nottingham_internal_coll_location DLS
_nottingham_internal_process_date 23/07/2013
_nottingham_internal_process_user ADM
_nottingham_internal_solution_date 23/07/2013
_nottingham_internal_solution_user ADM
_nottingham_internal_refinement_date 05/01/2016
_nottingham_internal_refinement_user ADM/pczspa
_olex2_exptl_crystal_mounting_method 'in fomblin film on a micromount'
_platon_squeeze_void_probe_radius 1.20
_chemical_oxdiff_formula 'C45 H36 O9 Zn3'
_shelx_space_group_comment
;
The symmetry employed for this shelxl refinement is uniquely defined
by the following loop, which should always be used as a source of
symmetry information in preference to the above space-group names.
They are only intended as comments.
;
_reflns_odcompleteness_completeness 96.75
_reflns_odcompleteness_iscentric 1
_reflns_odcompleteness_theta 25.50
_olex2_refinement_description
;
1. Fixed Uiso
 At 1.2 times of:
  All C(H) groups, All C(H,H) groups
 At 1.5 times of:
  All C(H,H,H) groups, All O(H) groups, All O(H,H) groups
2. Restrained distances
 O41-H41
 0.84 with sigma of 0.005
 H37A-H37B
 1.37 with sigma of 0.02
 O37-H37A = O37-H37B
 0.84 with sigma of 0.005
 H37A-O1A
 2 with sigma of 0.05
 O1D-H41
 1.62 with sigma of 0.05
 O1A-C2A
 1.23 with sigma of 0.005
 C2A-C3A
 1.5 with sigma of 0.005
 C2A-N4A
 1.3 with sigma of 0.005
 N4A-C5A
 1.46 with sigma of 0.005
 N4A-C6A
 1.46 with sigma of 0.005
 O1A-N4A
 2.23 with sigma of 0.02
 C3A-N4A
 2.42 with sigma of 0.02
 C2A-C5A
 2.43 with sigma of 0.02
 C2A-C6A
 2.45 with sigma of 0.02
 C5A-C6A
 2.5 with sigma of 0.02
 O1B-C2B
 1.23 with sigma of 0.005
 C2B-C3B
 1.5 with sigma of 0.005
 C2B-N4B
 1.3 with sigma of 0.005
 N4B-C5B
 1.46 with sigma of 0.005
 N4B-C6B
 1.46 with sigma of 0.005
 O1B-N4B
 2.23 with sigma of 0.02
 C3B-N4B
 2.42 with sigma of 0.02
 C2B-C5B
 2.43 with sigma of 0.02
 C2B-C6B
 2.45 with sigma of 0.02
 C5B-C6B
 2.5 with sigma of 0.02
 O1C-C2C
 1.23 with sigma of 0.005
 C2C-C3C
 1.5 with sigma of 0.005
 C2C-N4C
 1.3 with sigma of 0.005
 N4C-C5C
 1.46 with sigma of 0.005
 N4C-C6C
 1.46 with sigma of 0.005
 O1C-N4C
 2.23 with sigma of 0.02
 C3C-N4C
 2.42 with sigma of 0.02
 C2C-C5C
 2.43 with sigma of 0.02
 C2C-C6C
 2.45 with sigma of 0.02
 C5C-C6C
 2.5 with sigma of 0.02
 O1D-C2D
 1.23 with sigma of 0.005
 C2D-C3D
 1.5 with sigma of 0.005
 C2D-N4D
 1.3 with sigma of 0.005
 N4D-C5D
 1.46 with sigma of 0.005
 N4D-C6D
 1.46 with sigma of 0.005
 O1D-N4D
 2.23 with sigma of 0.02
 C3D-N4D
 2.42 with sigma of 0.02
 C2D-C5D
 2.43 with sigma of 0.02
 C2D-C6D
 2.45 with sigma of 0.02
 C5D-C6D
 2.5 with sigma of 0.02
 O1E-C2E
 1.23 with sigma of 0.005
 C2E-C3E
 1.5 with sigma of 0.005
 C2E-N4E
 1.3 with sigma of 0.005
 N4E-C5E
 1.46 with sigma of 0.005
 N4E-C6E
 1.46 with sigma of 0.005
 O1E-N4E
 2.23 with sigma of 0.02
 C3E-N4E
 2.42 with sigma of 0.02
 C2E-C5E
 2.43 with sigma of 0.02
 C2E-C6E
 2.45 with sigma of 0.02
 C5E-C6E
 2.5 with sigma of 0.02
 O1F-C2F
 1.23 with sigma of 0.005
 C2F-C3F
 1.5 with sigma of 0.005
 C2F-N4F
 1.3 with sigma of 0.005
 N4F-C5F
 1.46 with sigma of 0.005
 N4F-C6F
 1.46 with sigma of 0.005
 O1F-N4F
 2.23 with sigma of 0.02
 C3F-N4F
 2.42 with sigma of 0.02
 C2F-C5F
 2.43 with sigma of 0.02
 C2F-C6F
 2.45 with sigma of 0.02
 C5F-C6F
 2.5 with sigma of 0.02
 O16-C83 \\sim O10-C59 \\sim O13-C71 \\sim O4-C26 \\sim O7-C38 \\sim O1-C14
\\sim O28-C149 \\sim O34-C173
 \\sim O31-C161 \\sim O19-C104 \\sim O22-C116 \\sim O25-C128
 with sigma of 0.02
 O28-C147 \\sim O34-C171 \\sim O31-C159 \\sim O22-C113 \\sim O25-C125 \\sim
O19-C101 \\sim O10-C57 ~
 O16-C81 \\sim O13-C69 \\sim O4-C23 \\sim O1-C11 \\sim O7-C35
 with sigma of 0.02
 C156-C152 \\sim C168-C164 \\sim C180-C176 \\sim C111-C109 \\sim C135-C133
\\sim C123-C121 \\sim C78-
 C74 \\sim C66-C62 \\sim C90-C86 \\sim C21-C19 \\sim C45-C43
 with sigma of 0.02
 C138-C137 \\sim C139-C138 \\sim C144-C136 \\sim C144-C143 \\sim C142-C141
\\sim C141-C140 \\sim C93-
 C92 \\sim C94-C93 \\sim C99-C91 \\sim C99-C98 \\sim C96-C95 \\sim C97-C96
\\sim C49-C48 \\sim C48-C47 ~
 C54-C46 \\sim C54-C53 \\sim C52-C51 \\sim C51-C50 \\sim C9-C8 \\sim C8-C7
\\sim C6-C5 \\sim C5-C4 \\sim C3-C2
 \\sim C2-C1
 with sigma of 0.02
 C173-C171 \\sim C149-C147
 with sigma of 0.02
 C147-C149 \\sim C171-C173 \\sim C159-C161 \\sim C113-C116 \\sim C125-C128
\\sim C101-C104 \\sim C35-
 C38 \\sim C11-C14 \\sim C23-C26 \\sim C57-C59 \\sim C69-C71 \\sim C81-C83
 with sigma of 0.02
 C46-C53 \\sim C52-C50 \\sim C49-C47 \\sim C7-C9 \\sim C1-C3 \\sim C4-C6 \\sim
C98-C91 \\sim C92-C94 \\sim C95-
 C97 \\sim C137-C139 \\sim C140-C142 \\sim C143-C136
 with sigma of 0.02
 Zn1-O37 \\sim Zn4-O42 \\sim Zn3-O41 \\sim Zn6-O44 \\sim Zn5-O43
 with sigma of 0.02
3. Restrained planarity
 O5, O6, C28, C31, C33
 with sigma of 0.1
 O8, O9, C40, C43, C45
 with sigma of 0.1
 O2, O3, C16, C19, C21
 with sigma of 0.1
 O17, O18, C86, C89, C90
 with sigma of 0.1
 O11, O12, C62, C65, C66
 with sigma of 0.1
 O14, O15, C74, C77, C78
 with sigma of 0.1
 O29, O30, C152, C155, C156
 with sigma of 0.1
 O32, O33, C164, C167, C168
 with sigma of 0.1
 O35, O36, C176, C179, C180
 with sigma of 0.1
 O26, O27, C130, C133, C135
 with sigma of 0.1
 O20, O21, C106, C109, C111
 with sigma of 0.1
 O23, O24, C118, C121, C123
 with sigma of 0.1
 O1A, C2A, C3A, N4A, C5A, C6A
 with sigma of 0.1
 O1B, C2B, C3B, N4B, C5B, C6B
 with sigma of 0.1
 O1C, C2C, C3C, N4C, C5C, C6C
 with sigma of 0.1
 O1D, C2D, C3D, N4D, C5D, C6D
 with sigma of 0.1
 O1E, C2E, C3E, N4E, C5E, C6E
 with sigma of 0.1
 O1F, C2F, C3F, N4F, C5F, C6F
 with sigma of 0.1
4. Uiso/Uaniso restraints and constraints
C26 \\sim O34 \\sim C40 \\sim C41 \\sim C59 \\sim C71 \\sim C119: within 2A
with sigma of 0.04 and sigma for terminal atoms of 0.08
O1A \\sim C2A \\sim C3A \\sim N4A \\sim C5A \\sim C6A \\sim O1B \\sim C2B \\sim
C3B \\sim N4B \\sim C5B \\sim C6B \\sim O1C \\sim C2C \\sim C3C \\sim N4C \\sim
C5C \\sim C6C \\sim O1D \\sim C2D \\sim C3D \\sim N4D \\sim C5D \\sim C6D \\sim
O1E \\sim C2E \\sim C3E \\sim N4E \\sim C5E \\sim C6E \\sim O1F \\sim C2F \\sim
C3F \\sim N4F \\sim C5F \\sim C6F: within 2A with sigma of 0.02 and sigma for
terminal atoms of 0.04
Uanis(C104) \\sim Ueq, Uanis(C128) \\sim Ueq, Uanis(C116) \\sim Ueq,
Uanis(C173) \\sim Ueq, Uanis(C149) \\sim Ueq, Uanis(C161) \\sim Ueq, Uanis(C59)
\\sim Ueq, Uanis(C71) \\sim Ueq, Uanis(C83) \\sim Ueq, Uanis(C14) \\sim Ueq,
Uanis(C38) \\sim Ueq, Uanis(C26) \\sim Ueq: with sigma of 0.004 and sigma for
terminal atoms of 0.008
Uanis(C17) \\sim Ueq, Uanis(C40) \\sim Ueq, Uanis(C41) \\sim Ueq, Uanis(C89)
\\sim Ueq, Uanis(C119) \\sim Ueq: with sigma of 0.008 and sigma for terminal
atoms of 0.016
5. Rigid body (RIGU) restrains
 All non-hydrogen atoms
 with sigma for 1-2 distances of 0.004 and sigma for 1-3 distances of 0.004
6. Same fragment restrains
{O1D, C2D, C3D, N4D, C5D, C6D} sigma for 1-2: 0.01, 1-3: 0.02
as
{O1A, C2A, C3A, N4A, C5A, C6A}
{O1D, C2D, C3D, N4D, C5D, C6D} sigma for 1-2: 0.01, 1-3: 0.02
as
{O1B, C2B, C3B, N4B, C5B, C6B}
{O1D, C2D, C3D, N4D, C5D, C6D} sigma for 1-2: 0.01, 1-3: 0.02
as
{O1C, C2C, C3C, N4C, C5C, C6C}
{O1D, C2D, C3D, N4D, C5D, C6D} sigma for 1-2: 0.01, 1-3: 0.02
as
{O1E, C2E, C3E, N4E, C5E, C6E}
{O1D, C2D, C3D, N4D, C5D, C6D} sigma for 1-2: 0.01, 1-3: 0.02
as
{O1F, C2F, C3F, N4F, C5F, C6F}
7. Others
 Uiso(O1A)=Uiso(C2A)=Uiso(C3A)=Uiso(N4A)=Uiso(C5A)=Uiso(C6A)=FVAR(1)
 Uiso(O1B)=Uiso(C2B)=Uiso(C3B)=Uiso(N4B)=Uiso(C5B)=Uiso(C6B)=FVAR(2)
 Uiso(O1C)=Uiso(C2C)=Uiso(C3C)=Uiso(N4C)=Uiso(C5C)=Uiso(C6C)=FVAR(3)
 Uiso(O1D)=Uiso(C2D)=Uiso(C3D)=Uiso(N4D)=Uiso(C5D)=Uiso(C6D)=FVAR(4)
 Uiso(O1E)=Uiso(C2E)=Uiso(C3E)=Uiso(N4E)=Uiso(C5E)=Uiso(C6E)=FVAR(5)
 Uiso(O1F)=Uiso(C2F)=Uiso(C3F)=Uiso(N4F)=Uiso(C5F)=Uiso(C6F)=FVAR(6)
8.a Secondary CH2 refined with riding coordinates:
 C2(H2A,H2B), C5(H5A,H5B), C8(H8A,H8B), C48(H48A,H48B), C51(H51A,H51B),
 C54(H54A,H54B), C93(H93A,H93B), C96(H96A,H96B), C99(H99A,H99B), C138(H13A,
 H13B), C141(H14D,H14E), C144(H14F,H14G)
8.b Me refined with riding coordinates:
 C14(H14A,H14B,H14C), C26(H26A,H26B,H26C), C38(H38A,H38B,H38C), C59(H59A,H59B,
 H59C), C71(H71A,H71B,H71C), C83(H83A,H83B,H83C), C104(H10A,H10B,H10C),
 C116(H11A,H11B,H11C), C128(H12A,H12B,H12C), C149(H14H,H14I,H14J), C161(H16A,
 H16B,H16C), C173(H17A,H17B,H17C), C3A(H3AA,H3AB,H3AC), C5A(H5AA,H5AB,H5AC),
 C6A(H6AA,H6AB,H6AC), C3B(H3BA,H3BB,H3BC), C5B(H5BA,H5BB,H5BC), C6B(H6BA,H6BB,
 H6BC), C3C(H3CA,H3CB,H3CC), C5C(H5CA,H5CB,H5CC), C6C(H6CA,H6CB,H6CC), C3D(H3DA,
 H3DB,H3DC), C5D(H5DA,H5DB,H5DC), C6D(H6DA,H6DB,H6DC), C3E(H3EA,H3EB,H3EC),
 C5E(H5EA,H5EB,H5EC), C6E(H6EA,H6EB,H6EC), C3F(H3FA,H3FB,H3FC), C5F(H5FA,H5FB,
 H5FC), C6F(H6FA,H6FB,H6FC)
8.c Aromatic/amide H refined with riding coordinates:
 C10(H10), C13(H13), C16(H16), C17(H17), C18(H18), C20(H20), C22(H22),
 C25(H25), C28(H28), C29(H29), C30(H30), C32(H32), C34(H34), C37(H37), C40(H40),
  C41(H41A), C42(H42), C44(H44), C55(H55), C58(H58), C61(H61), C63(H63),
 C64(H64), C65(H65), C67(H67), C70(H70), C73(H73), C75(H75), C76(H76), C77(H77),
  C79(H79), C82(H82), C85(H85), C87(H87), C88(H88), C89(H89), C100(H100),
 C103(H103), C106(H106), C107(H107), C108(H108), C110(H110), C112(H112),
 C115(H115), C118(H118), C119(H119), C120(H120), C122(H122), C124(H124),
 C127(H127), C130(H130), C131(H131), C132(H132), C134(H134), C145(H145),
 C148(H148), C151(H151), C153(H153), C154(H154), C155(H155), C157(H157),
 C160(H160), C163(H163), C165(H165), C166(H166), C167(H167), C169(H169),
 C172(H172), C175(H175), C177(H177), C178(H178), C179(H179)
;
_shelx_shelxl_version_number 2014/7
_olex2_submission_special_instructions 'No special instructions were received'

loop_
_space_group_symop_operation_xyz
'x, y, z'
'-x, -y, -z'

loop_
_atom_site_label
_atom_site_type_symbol
_atom_site_fract_x
_atom_site_fract_y
_atom_site_fract_z
_atom_site_U_iso_or_equiv
_atom_site_adp_type
_atom_site_occupancy
_atom_site_site_symmetry_order
_atom_site_calc_flag
_atom_site_refinement_flags_posn
_atom_site_refinement_flags_adp
Zn1 Zn 0.69867(9) 0.82892(10) 0.74054(7) 0.0842(6) Uani 1 1 d D U
C1 C 0.4935(6) 0.7532(8) 0.5053(5) 0.071(3) Uani 1 1 d D U
O1 O 0.3713(5) 0.7142(5) 0.5943(4) 0.099(3) Uani 1 1 d D U
O2 O 0.6584(5) 0.3724(5) 0.6895(4) 0.097(3) Uani 1 1 d . U
Zn2 Zn 0.82373(9) 0.82976(10) 0.73889(7) 0.0871(6) Uani 1 1 d . U
C2 C 0.5443(6) 0.7587(8) 0.4752(5) 0.082(4) Uani 1 1 d D U
H2A H 0.5605 0.7228 0.4619 0.098 Uiso 1 1 calc R .
H2B H 0.5233 0.8051 0.4488 0.098 Uiso 1 1 calc R .
Zn3 Zn 0.73707(10) 1.29713(9) 0.73933(7) 0.0870(6) Uani 1 1 d D U
C3 C 0.6022(6) 0.7484(7) 0.5039(5) 0.072(3) Uani 1 1 d D U
O3 O 0.6586(5) 0.4659(5) 0.6920(4) 0.095(3) Uani 1 1 d . U
Zn4 Zn 0.73984(10) 1.42100(9) 0.73876(7) 0.0872(6) Uani 1 1 d D U
C4 C 0.6060(6) 0.8035(6) 0.5068(5) 0.069(3) Uani 1 1 d D U
O4 O 0.7593(5) 0.5998(6) 0.5795(5) 0.118(4) Uani 1 1 d D U
Zn5 Zn 1.20625(8) 0.89251(10) 0.76715(6) 0.0819(6) Uani 1 1 d D U
C5 C 0.5512(6) 0.8797(6) 0.4826(4) 0.073(3) Uani 1 1 d D U
H5A H 0.5710 0.9093 0.4712 0.087 Uiso 1 1 calc R .
H5B H 0.5262 0.8852 0.4551 0.087 Uiso 1 1 calc R .
O5 O 0.8298(5) 0.7805(5) 0.6948(4) 0.090(3) Uani 1 1 d . U
Zn6 Zn 1.32805(9) 0.76524(10) 0.76774(6) 0.0831(6) Uani 1 1 d D U
O6 O 0.7303(5) 0.7954(5) 0.6886(4) 0.089(3) Uani 1 1 d . U
C6 C 0.5045(6) 0.9048(6) 0.5146(4) 0.062(3) Uani 1 1 d D U
C7 C 0.4423(7) 0.9069(6) 0.5152(5) 0.069(3) Uani 1 1 d D U
O7 O 0.4995(4) 0.9644(5) 0.6089(3) 0.078(3) Uani 1 1 d D U
O8 O 0.2384(5) 0.9412(6) 0.7147(4) 0.101(4) Uani 1 1 d . U
C8 C 0.4218(7) 0.8838(6) 0.4811(5) 0.075(3) Uani 1 1 d D U
H8A H 0.3745 0.9157 0.4679 0.090 Uiso 1 1 calc R .
H8B H 0.4465 0.8862 0.4550 0.090 Uiso 1 1 calc R .
C9 C 0.4361(7) 0.8087(6) 0.5069(5) 0.075(3) Uani 1 1 d D U
O9 O 0.3324(5) 0.8477(6) 0.7153(4) 0.089(3) Uani 1 1 d . U
O10 O 0.5951(6) 0.7950(6) 0.9091(5) 0.120(4) Uani 1 1 d D U
C10 C 0.3954(7) 0.7971(8) 0.5359(5) 0.075(4) Uani 1 1 d . U
H10 H 0.3574 0.8357 0.5381 0.090 Uiso 1 1 calc R .
C11 C 0.4084(6) 0.7293(8) 0.5624(5) 0.078(4) Uani 1 1 d D U
O11 O 0.3636(6) 0.7828(6) 0.8178(3) 0.094(3) Uani 1 1 d . U
O12 O 0.2736(5) 0.8842(6) 0.8109(4) 0.096(3) Uani 1 1 d . U
C12 C 0.4660(8) 0.6738(8) 0.5616(6) 0.084(4) Uani 1 1 d . U
C13 C 0.5051(8) 0.6847(8) 0.5332(5) 0.076(4) Uani 1 1 d . U
H13 H 0.5427 0.6456 0.5310 0.091 Uiso 1 1 calc R .
O13 O 0.8668(6) 0.4062(6) 0.9030(4) 0.104(3) Uani 1 1 d D U
C14 C 0.3140(7) 0.7732(8) 0.5988(6) 0.108(5) Uani 1 1 d D U
H14A H 0.2917 0.7560 0.6224 0.161 Uiso 1 1 calc R .
H14B H 0.3279 0.7999 0.6084 0.161 Uiso 1 1 calc R .
H14C H 0.2840 0.8032 0.5687 0.161 Uiso 1 1 calc R .
O14 O 0.7659(6) 0.7309(5) 0.7887(4) 0.096(3) Uani 1 1 d . U
C15 C 0.4879(8) 0.5987(9) 0.5914(6) 0.090(4) Uani 1 1 d . U
O15 O 0.8605(6) 0.7323(6) 0.7918(4) 0.102(3) Uani 1 1 d . U
C16 C 0.4475(10) 0.5710(10) 0.5881(7) 0.117(6) Uani 1 1 d . U
H16 H 0.4063 0.6008 0.5676 0.140 Uiso 1 1 calc R .
O16 O 0.4738(5) 0.5321(5) 0.9012(4) 0.093(3) Uani 1 1 d D U
O17 O 0.6896(5) 0.4090(6) 0.7910(4) 0.095(3) Uani 1 1 d . U
C17 C 0.4672(10) 0.5018(10) 0.6142(7) 0.111(5) Uani 1 1 d . U
H17 H 0.4386 0.4849 0.6131 0.133 Uiso 1 1 calc R .
O18 O 0.6752(5) 0.3231(6) 0.7857(4) 0.102(3) Uani 1 1 d . U
C18 C 0.5274(10) 0.4584(10) 0.6413(7) 0.110(6) Uani 1 1 d . U
H18 H 0.5429 0.4100 0.6572 0.132 Uiso 1 1 calc R .
O19 O 0.9455(4) 0.8639(5) 0.6154(3) 0.082(3) Uani 1 1 d D U
C19 C 0.5671(7) 0.4854(8) 0.6459(4) 0.093(5) Uani 1 1 d D U
C20 C 0.5472(8) 0.5558(8) 0.6197(5) 0.081(4) Uani 1 1 d . U
H20 H 0.5751 0.5729 0.6218 0.097 Uiso 1 1 calc R .
O20 O 1.2692(6) 0.7715(6) 0.7179(3) 0.095(3) Uani 1 1 d . U
C21 C 0.6328(7) 0.4375(9) 0.6782(4) 0.098(5) Uani 1 1 d D U
O21 O 1.1800(5) 0.8626(6) 0.7216(4) 0.093(3) Uani 1 1 d . U
C22 C 0.6532(8) 0.6789(8) 0.5270(5) 0.081(4) Uani 1 1 d . U
H22 H 0.6506 0.6416 0.5248 0.098 Uiso 1 1 calc R .
O22 O 1.0524(6) 1.1453(6) 0.6264(4) 0.111(4) Uani 1 1 d D U
O23 O 0.7943(6) 1.4028(6) 0.6906(4) 0.107(3) Uani 1 1 d . U
C23 C 0.7085(7) 0.6663(6) 0.5535(6) 0.087(4) Uani 1 1 d D U
C24 C 0.7138(7) 0.7182(8) 0.5596(6) 0.080(4) Uani 1 1 d . U
O24 O 0.7965(6) 1.3074(6) 0.6947(4) 0.108(3) Uani 1 1 d . U
C25 C 0.6609(7) 0.7867(8) 0.5352(5) 0.071(3) Uani 1 1 d . U
H25 H 0.6628 0.8239 0.5382 0.085 Uiso 1 1 calc R .
O25 O 0.6719(6) 1.2576(7) 0.5966(5) 0.114(4) Uani 1 1 d D U
C26 C 0.7488(10) 0.5430(8) 0.5850(7) 0.131(6) Uani 1 1 d D U
H26A H 0.7879 0.4985 0.6041 0.196 Uiso 1 1 calc R .
H26B H 0.7110 0.5484 0.6006 0.196 Uiso 1 1 calc R .
H26C H 0.7403 0.5437 0.5543 0.196 Uiso 1 1 calc R .
O26 O 0.7675(5) 0.9231(5) 0.6852(4) 0.090(3) Uani 1 1 d . U
O27 O 0.6720(5) 0.9282(5) 0.6947(4) 0.088(3) Uani 1 1 d . U
C27 C 0.7668(8) 0.7089(8) 0.5895(6) 0.084(4) Uani 1 1 d . U
O28 O 0.7206(5) 1.0981(5) 0.8681(4) 0.095(3) Uani 1 1 d D U
C28 C 0.8342(8) 0.6651(9) 0.5878(6) 0.102(5) Uani 1 1 d . U
H28 H 0.8450 0.6396 0.5686 0.122 Uiso 1 1 calc R .
C29 C 0.8845(9) 0.6601(9) 0.6148(6) 0.098(5) Uani 1 1 d . U
H29 H 0.9293 0.6310 0.6141 0.117 Uiso 1 1 calc R .
O29 O 0.7788(6) 0.8758(6) 0.7839(4) 0.096(3) Uani 1 1 d . U
O30 O 0.6880(5) 0.8686(5) 0.7884(4) 0.093(3) Uani 1 1 d . U
C30 C 0.8678(8) 0.6978(9) 0.6421(6) 0.092(4) Uani 1 1 d . U
H30 H 0.9018 0.6975 0.6577 0.111 Uiso 1 1 calc R .
O31 O 1.1120(5) 0.9859(5) 0.8875(4) 0.088(3) Uani 1 1 d D U
C31 C 0.8044(7) 0.7363(6) 0.6479(5) 0.078(3) Uani 1 1 d . U
C32 C 0.7535(8) 0.7410(8) 0.6196(5) 0.079(4) Uani 1 1 d . U
H32 H 0.7091 0.7678 0.6223 0.095 Uiso 1 1 calc R .
O32 O 0.8137(6) 1.2529(6) 0.7903(4) 0.106(3) Uani 1 1 d . U
O33 O 0.8271(6) 1.3413(6) 0.7838(4) 0.104(3) Uani 1 1 d . U
C33 C 0.7869(8) 0.7724(6) 0.6789(5) 0.078(3) Uani 1 1 d . U
O34 O 0.9987(5) 0.7089(6) 0.8979(5) 0.124(4) Uani 1 1 d D U
C34 C 0.5227(7) 0.9228(7) 0.5461(5) 0.071(3) Uani 1 1 d . U
H34 H 0.5644 0.9191 0.5472 0.085 Uiso 1 1 calc R .
O35 O 1.2014(5) 0.8163(6) 0.8211(4) 0.097(3) Uani 1 1 d . U
C35 C 0.4842(7) 0.9457(7) 0.5760(5) 0.070(3) Uani 1 1 d D U
C36 C 0.4221(7) 0.9504(7) 0.5754(5) 0.068(3) Uani 1 1 d . U
O36 O 1.2843(5) 0.7210(5) 0.8154(3) 0.085(3) Uani 1 1 d . U
C37 C 0.4065(6) 0.9294(6) 0.5436(5) 0.060(3) Uani 1 1 d . U
H37 H 0.3653 0.9321 0.5428 0.071 Uiso 1 1 calc R .
O37 O 0.6161(5) 0.8275(6) 0.7390(4) 0.099(3) Uani 1 1 d D U
H37A H 0.606(7) 0.810(5) 0.764(3) 0.149 Uiso 1 1 d DR .
H37B H 0.620(9) 0.806(6) 0.722(3) 0.149 Uiso 1 1 d DR .
C38 C 0.5661(6) 0.9504(9) 0.6158(5) 0.088(4) Uani 1 1 d D U
H38A H 0.5715 0.9657 0.6398 0.133 Uiso 1 1 calc R .
H38B H 0.5971 0.9002 0.6258 0.133 Uiso 1 1 calc R .
H38C H 0.5747 0.9759 0.5863 0.133 Uiso 1 1 calc R .
C39 C 0.3759(8) 0.9772(9) 0.6067(6) 0.092(4) Uani 1 1 d . U
C40 C 0.3476(9) 1.0461(10) 0.6028(6) 0.113(5) Uani 1 1 d . U
H40 H 0.3580 1.0774 0.5803 0.135 Uiso 1 1 calc R .
O41 O 0.7333(6) 1.2141(5) 0.7429(5) 0.101(3) Uani 1 1 d D U
H41 H 0.753(8) 1.183(5) 0.732(5) 0.152 Uiso 1 1 d DR .
C41 C 0.3046(9) 1.0684(10) 0.6317(6) 0.109(5) Uani 1 1 d . U
H41A H 0.2879 1.1144 0.6299 0.131 Uiso 1 1 calc R .
O42 O 0.7439(7) 1.5012(6) 0.7395(5) 0.128(4) Uani 1 1 d D U
C42 C 0.2850(10) 1.0266(10) 0.6631(7) 0.111(6) Uani 1 1 d . U
H42 H 0.2535 1.0438 0.6815 0.133 Uiso 1 1 calc R .
O43 O 1.1235(5) 0.9774(5) 0.7650(4) 0.111(4) Uani 1 1 d D U
C43 C 0.3120(7) 0.9598(8) 0.6667(4) 0.081(4) Uani 1 1 d D U
O44 O 1.4093(5) 0.6777(6) 0.7686(4) 0.122(4) Uani 1 1 d D U
C44 C 0.3549(7) 0.9367(9) 0.6386(5) 0.080(4) Uani 1 1 d . U
H44 H 0.3711 0.8906 0.6409 0.096 Uiso 1 1 calc R .
C45 C 0.2928(8) 0.9117(9) 0.7022(4) 0.089(4) Uani 1 1 d D U
C46 C 0.5959(8) 0.6134(6) 0.9923(5) 0.076(4) Uani 1 1 d D U
C47 C 0.6534(7) 0.6123(7) 0.9908(5) 0.086(4) Uani 1 1 d D U
C48 C 0.7203(7) 0.5503(7) 1.0160(5) 0.086(4) Uani 1 1 d D U
H48A H 0.7153 0.5197 1.0453 0.103 Uiso 1 1 calc R .
H48B H 0.7471 0.5672 1.0247 0.103 Uiso 1 1 calc R .
C49 C 0.7574(7) 0.5070(7) 0.9882(5) 0.082(4) Uani 1 1 d D U
C50 C 0.7573(7) 0.4495(8) 0.9871(5) 0.085(4) Uani 1 1 d D U
C51 C 0.7163(7) 0.4224(8) 1.0164(5) 0.086(4) Uani 1 1 d D U
H51A H 0.7099 0.4351 1.0437 0.103 Uiso 1 1 calc R .
H51B H 0.7400 0.3709 1.0280 0.103 Uiso 1 1 calc R .
C52 C 0.6492(6) 0.4535(7) 0.9872(5) 0.074(3) Uani 1 1 d D U
C53 C 0.5935(8) 0.5100(7) 0.9896(5) 0.076(3) Uani 1 1 d D U
C54 C 0.5924(8) 0.5473(7) 1.0203(5) 0.085(4) Uani 1 1 d D U
H54A H 0.6301 0.5151 1.0465 0.102 Uiso 1 1 calc R .
H54B H 0.5517 0.5606 1.0336 0.102 Uiso 1 1 calc R .
C55 C 0.5392(8) 0.6771(8) 0.9653(5) 0.077(4) Uani 1 1 d . U
H55 H 0.4988 0.6778 0.9668 0.092 Uiso 1 1 calc R .
C56 C 0.5360(8) 0.7375(8) 0.9375(5) 0.081(4) Uani 1 1 d . U
C57 C 0.5959(8) 0.7340(8) 0.9374(5) 0.093(4) Uani 1 1 d D U
C58 C 0.6531(8) 0.6751(8) 0.9627(6) 0.089(4) Uani 1 1 d . U
H58 H 0.6930 0.6755 0.9617 0.107 Uiso 1 1 calc R .
C59 C 0.6541(9) 0.7840(12) 0.8887(8) 0.150(8) Uani 1 1 d D U
H59A H 0.6493 0.8293 0.8695 0.225 Uiso 1 1 calc R .
H59B H 0.6923 0.7573 0.9137 0.225 Uiso 1 1 calc R .
H59C H 0.6600 0.7580 0.8692 0.225 Uiso 1 1 calc R .
C60 C 0.4736(8) 0.7979(8) 0.9105(6) 0.091(4) Uani 1 1 d . U
C61 C 0.4346(8) 0.7917(8) 0.8815(6) 0.086(4) Uani 1 1 d . U
H61 H 0.4505 0.7476 0.8800 0.103 Uiso 1 1 calc R .
C62 C 0.3759(8) 0.8454(8) 0.8559(4) 0.087(4) Uani 1 1 d D U
C63 C 0.3487(9) 0.9115(10) 0.8588(6) 0.102(5) Uani 1 1 d . U
H63 H 0.3051 0.9479 0.8440 0.123 Uiso 1 1 calc R .
C64 C 0.3890(9) 0.9209(11) 0.8843(7) 0.120(6) Uani 1 1 d . U
H64 H 0.3751 0.9660 0.8832 0.144 Uiso 1 1 calc R .
C65 C 0.4468(9) 0.8664(9) 0.9101(7) 0.106(5) Uani 1 1 d . U
H65 H 0.4713 0.8735 0.9290 0.128 Uiso 1 1 calc R .
C66 C 0.3333(9) 0.8379(10) 0.8253(5) 0.088(4) Uani 1 1 d D U
C67 C 0.7930(8) 0.5320(9) 0.9567(5) 0.087(4) Uani 1 1 d . U
H67 H 0.7915 0.5735 0.9544 0.105 Uiso 1 1 calc R .
C68 C 0.8296(8) 0.4976(8) 0.9295(6) 0.088(4) Uani 1 1 d . U
C69 C 0.8299(8) 0.4358(8) 0.9328(5) 0.090(4) Uani 1 1 d D U
C70 C 0.7949(8) 0.4154(8) 0.9602(5) 0.085(4) Uani 1 1 d . U
H70 H 0.7953 0.3748 0.9617 0.102 Uiso 1 1 calc R .
C71 C 0.8619(11) 0.3495(9) 0.9007(7) 0.130(6) Uani 1 1 d D U
H71A H 0.8893 0.3322 0.8791 0.195 Uiso 1 1 calc R .
H71B H 0.8770 0.3117 0.9319 0.195 Uiso 1 1 calc R .
H71C H 0.8161 0.3662 0.8895 0.195 Uiso 1 1 calc R .
C72 C 0.8644(9) 0.5274(9) 0.8970(6) 0.096(4) Uani 1 1 d . U
C73 C 0.8299(8) 0.6002(8) 0.8651(6) 0.086(4) Uani 1 1 d . U
H73 H 0.7841 0.6289 0.8632 0.103 Uiso 1 1 calc R .
C74 C 0.8657(8) 0.6289(7) 0.8362(4) 0.087(4) Uani 1 1 d D U
C75 C 0.9309(9) 0.5892(10) 0.8400(7) 0.113(6) Uani 1 1 d . U
H75 H 0.9533 0.6098 0.8209 0.135 Uiso 1 1 calc R .
C76 C 0.9682(11) 0.5173(11) 0.8715(8) 0.148(8) Uani 1 1 d . U
H76 H 1.0143 0.4914 0.8732 0.177 Uiso 1 1 calc R .
C77 C 0.9365(10) 0.4849(10) 0.9000(7) 0.122(6) Uani 1 1 d . U
H77 H 0.9606 0.4371 0.9208 0.146 Uiso 1 1 calc R .
C78 C 0.8269(9) 0.7049(7) 0.8027(5) 0.092(4) Uani 1 1 d D U
C79 C 0.6447(8) 0.4251(7) 0.9581(5) 0.078(4) Uani 1 1 d . U
H79 H 0.6839 0.3876 0.9559 0.093 Uiso 1 1 calc R .
C80 C 0.5851(8) 0.4474(7) 0.9303(5) 0.073(3) Uani 1 1 d . U
C81 C 0.5301(6) 0.5063(7) 0.9312(5) 0.075(3) Uani 1 1 d D U
C82 C 0.5304(8) 0.5392(8) 0.9608(5) 0.083(4) Uani 1 1 d . U
H82 H 0.4917 0.5782 0.9619 0.100 Uiso 1 1 calc R .
C83 C 0.4169(7) 0.5961(8) 0.8980(6) 0.102(5) Uani 1 1 d D U
H83A H 0.3808 0.6080 0.8755 0.153 Uiso 1 1 calc R .
H83B H 0.4040 0.5904 0.9288 0.153 Uiso 1 1 calc R .
H83C H 0.4270 0.6335 0.8876 0.153 Uiso 1 1 calc R .
C84 C 0.5843(8) 0.4126(8) 0.9007(6) 0.090(4) Uani 1 1 d . U
C85 C 0.6216(7) 0.4067(8) 0.8662(5) 0.081(4) Uani 1 1 d . U
H85 H 0.6486 0.4267 0.8613 0.098 Uiso 1 1 calc R .
C86 C 0.6217(6) 0.3729(7) 0.8385(4) 0.090(4) Uani 1 1 d D U
C87 C 0.5849(8) 0.3425(9) 0.8430(6) 0.097(5) Uani 1 1 d . U
H87 H 0.5850 0.3199 0.8235 0.116 Uiso 1 1 calc R .
C88 C 0.5463(10) 0.3467(11) 0.8787(8) 0.126(7) Uani 1 1 d . U
H88 H 0.5229 0.3227 0.8851 0.152 Uiso 1 1 calc R .
C89 C 0.5420(9) 0.3843(9) 0.9040(6) 0.107(5) Uani 1 1 d . U
H89 H 0.5107 0.3919 0.9241 0.128 Uiso 1 1 calc R .
C90 C 0.6668(7) 0.3710(9) 0.8021(5) 0.089(4) Uani 1 1 d D U
C91 C 0.8977(5) 1.0404(6) 0.5294(4) 0.061(3) Uani 1 1 d D U
C92 C 0.9572(7) 1.0415(6) 0.5347(5) 0.073(4) Uani 1 1 d D U
C93 C 0.9651(7) 1.1034(6) 0.5071(5) 0.075(3) Uani 1 1 d D U
H93A H 0.9326 1.1325 0.4776 0.090 Uiso 1 1 calc R .
H93B H 1.0094 1.0860 0.4988 0.090 Uiso 1 1 calc R .
C94 C 0.9561(7) 1.1488(6) 0.5337(5) 0.073(3) Uani 1 1 d D U
C95 C 0.8969(6) 1.2124(7) 0.5230(5) 0.072(3) Uani 1 1 d D U
C96 C 0.8357(6) 1.2352(8) 0.4921(5) 0.083(4) Uani 1 1 d D U
H96A H 0.8486 1.2174 0.4672 0.099 Uiso 1 1 calc R .
H96B H 0.8105 1.2868 0.4769 0.099 Uiso 1 1 calc R .
C97 C 0.7910(6) 1.2104(7) 0.5177(5) 0.078(4) Uani 1 1 d D U
C98 C 0.7923(6) 1.1529(6) 0.5181(5) 0.069(3) Uani 1 1 d D U
C99 C 0.8366(6) 1.1043(6) 0.4949(4) 0.073(3) Uani 1 1 d D U
H99A H 0.8116 1.0887 0.4824 0.088 Uiso 1 1 calc R .
H99B H 0.8501 1.1303 0.4684 0.088 Uiso 1 1 calc R .
C100 C 0.8960(7) 0.9825(8) 0.5562(5) 0.079(4) Uani 1 1 d . U
H100 H 0.8562 0.9831 0.5521 0.095 Uiso 1 1 calc R .
C101 C 0.9465(6) 0.9241(6) 0.5881(4) 0.064(3) Uani 1 1 d D U
C102 C 1.0096(6) 0.9173(7) 0.5937(5) 0.062(3) Uani 1 1 d . U
C103 C 1.0096(6) 0.9788(7) 0.5668(4) 0.061(3) Uani 1 1 d . U
H103 H 1.0497 0.9778 0.5707 0.073 Uiso 1 1 calc R .
C104 C 0.8846(7) 0.8660(8) 0.6121(6) 0.094(5) Uani 1 1 d D U
H10A H 0.8906 0.8207 0.6329 0.141 Uiso 1 1 calc R .
H10B H 0.8518 0.9026 0.6214 0.141 Uiso 1 1 calc R .
H10C H 0.8697 0.8761 0.5798 0.141 Uiso 1 1 calc R .
C105 C 1.0673(6) 0.8560(7) 0.6233(5) 0.066(3) Uani 1 1 d . U
C106 C 1.0899(7) 0.7914(8) 0.6234(6) 0.089(5) Uani 1 1 d . U
H106 H 1.0631 0.7852 0.6058 0.107 Uiso 1 1 calc R .
C107 C 1.1504(8) 0.7349(9) 0.6482(6) 0.096(5) Uani 1 1 d . U
H107 H 1.1647 0.6911 0.6467 0.116 Uiso 1 1 calc R .
C108 C 1.1899(8) 0.7408(9) 0.6748(6) 0.090(4) Uani 1 1 d . U
H108 H 1.2317 0.7013 0.6911 0.108 Uiso 1 1 calc R .
C109 C 1.1699(7) 0.8041(7) 0.6783(4) 0.072(3) Uani 1 1 d D U
C110 C 1.1082(7) 0.8641(8) 0.6525(5) 0.073(4) Uani 1 1 d . U
H110 H 1.0939 0.9078 0.6541 0.088 Uiso 1 1 calc R .
C111 C 1.2083(9) 0.8147(9) 0.7089(4) 0.087(4) Uani 1 1 d D U
C112 C 1.0062(7) 1.1272(8) 0.5663(5) 0.078(4) Uani 1 1 d . U
H112 H 1.0456 1.0841 0.5721 0.094 Uiso 1 1 calc R .
C113 C 1.0025(6) 1.1662(8) 0.5921(5) 0.086(4) Uani 1 1 d D U
C114 C 0.9477(8) 1.2287(9) 0.5823(6) 0.087(4) Uani 1 1 d . U
C115 C 0.8942(8) 1.2498(8) 0.5496(6) 0.081(4) Uani 1 1 d . U
H115 H 0.8542 1.2916 0.5453 0.098 Uiso 1 1 calc R .
C116 C 1.1043(7) 1.0740(7) 0.6453(5) 0.098(5) Uani 1 1 d D U
H11A H 1.1358 1.0670 0.6691 0.147 Uiso 1 1 calc R .
H11B H 1.0862 1.0438 0.6595 0.147 Uiso 1 1 calc R .
H11C H 1.1266 1.0621 0.6202 0.147 Uiso 1 1 calc R .
C117 C 0.9364(9) 1.2737(9) 0.6084(7) 0.096(4) Uani 1 1 d . U
C118 C 0.9722(11) 1.3008(11) 0.6052(8) 0.137(8) Uani 1 1 d . U
H118 H 1.0050 1.2924 0.5862 0.165 Uiso 1 1 calc R .
C119 C 0.9635(11) 1.3430(12) 0.6297(8) 0.136(6) Uani 1 1 d . U
H119 H 0.9943 1.3573 0.6303 0.163 Uiso 1 1 calc R .
C120 C 0.9104(10) 1.3643(10) 0.6531(7) 0.112(6) Uani 1 1 d . U
H120 H 0.9012 1.3966 0.6669 0.135 Uiso 1 1 calc R .
C121 C 0.8723(7) 1.3346(7) 0.6544(4) 0.091(4) Uani 1 1 d D U
C122 C 0.8862(8) 1.2900(7) 0.6331(6) 0.083(4) Uani 1 1 d . U
H122 H 0.8602 1.2694 0.6355 0.099 Uiso 1 1 calc R .
C123 C 0.8165(7) 1.3521(9) 0.6818(4) 0.097(5) Uani 1 1 d D U
C124 C 0.7498(7) 1.2474(8) 0.5424(5) 0.079(4) Uani 1 1 d . U
H124 H 0.7481 1.2885 0.5412 0.095 Uiso 1 1 calc R .
C125 C 0.7103(7) 1.2240(8) 0.5696(5) 0.080(4) Uani 1 1 d D U
C126 C 0.7119(7) 1.1658(8) 0.5707(5) 0.071(3) Uani 1 1 d . U
C127 C 0.7519(7) 1.1307(8) 0.5445(5) 0.072(3) Uani 1 1 d . U
H127 H 0.7521 1.0910 0.5443 0.086 Uiso 1 1 calc R .
C128 C 0.6811(11) 1.3084(10) 0.6046(8) 0.143(7) Uani 1 1 d D U
H12A H 0.6505 1.3273 0.6243 0.214 Uiso 1 1 calc R .
H12B H 0.7262 1.2862 0.6204 0.214 Uiso 1 1 calc R .
H12C H 0.6728 1.3464 0.5746 0.214 Uiso 1 1 calc R .
C129 C 0.6718(7) 1.1352(8) 0.6010(5) 0.071(3) Uani 1 1 d . U
C130 C 0.6092(7) 1.1767(9) 0.6024(5) 0.078(4) Uani 1 1 d . U
H130 H 0.5876 1.2257 0.5847 0.094 Uiso 1 1 calc R .
C131 C 0.5748(8) 1.1449(9) 0.6317(5) 0.082(4) Uani 1 1 d . U
H131 H 0.5317 1.1733 0.6358 0.099 Uiso 1 1 calc R .
C132 C 0.6047(7) 1.0760(8) 0.6526(5) 0.072(4) Uani 1 1 d . U
H132 H 0.5800 1.0558 0.6681 0.087 Uiso 1 1 calc R .
C133 C 0.6692(7) 1.0325(7) 0.6529(4) 0.074(3) Uani 1 1 d D U
C134 C 0.7028(7) 1.0656(8) 0.6253(5) 0.073(4) Uani 1 1 d . U
H134 H 0.7477 1.0376 0.6242 0.088 Uiso 1 1 calc R .
C135 C 0.7074(8) 0.9534(7) 0.6802(4) 0.082(4) Uani 1 1 d D U
C136 C 0.8656(6) 0.9072(6) 0.9697(5) 0.075(3) Uani 1 1 d D U
C137 C 0.8641(6) 0.9692(8) 0.9642(5) 0.075(3) Uani 1 1 d D U
C138 C 0.9160(6) 0.9665(8) 0.9937(5) 0.080(4) Uani 1 1 d D U
H13A H 0.9338 0.9240 1.0231 0.096 Uiso 1 1 calc R .
H13B H 0.8953 1.0075 1.0020 0.096 Uiso 1 1 calc R .
C139 C 0.9728(6) 0.9657(7) 0.9681(4) 0.068(3) Uani 1 1 d D U
C140 C 1.0324(8) 0.9065(6) 0.9723(5) 0.072(3) Uani 1 1 d D U
C141 C 1.0472(8) 0.8346(6) 1.0061(5) 0.082(4) Uani 1 1 d D U
H14D H 1.0199 0.8394 1.0306 0.098 Uiso 1 1 calc R .
H14E H 1.0938 0.8062 1.0215 0.098 Uiso 1 1 calc R .
C142 C 1.0335(8) 0.7967(7) 0.9807(5) 0.079(4) Uani 1 1 d D U
C143 C 0.9722(7) 0.7973(7) 0.9786(5) 0.081(4) Uani 1 1 d D U
C144 C 0.9175(6) 0.8343(7) 1.0027(5) 0.079(4) Uani 1 1 d D U
H14F H 0.8966 0.8063 1.0159 0.095 Uiso 1 1 calc R .
H14G H 0.9368 0.8372 1.0289 0.095 Uiso 1 1 calc R .
C145 C 0.8168(7) 0.9148(8) 0.9384(5) 0.081(4) Uani 1 1 d . U
H145 H 0.8169 0.8743 0.9401 0.097 Uiso 1 1 calc R .
C146 C 0.7701(7) 0.9787(8) 0.9060(6) 0.079(4) Uani 1 1 d . U
C147 C 0.7704(7) 1.0376(6) 0.9019(5) 0.076(3) Uani 1 1 d D U
C148 C 0.8189(8) 1.0293(8) 0.9324(5) 0.081(4) Uani 1 1 d . U
H148 H 0.8190 1.0700 0.9298 0.097 Uiso 1 1 calc R .
C149 C 0.7205(9) 1.1619(7) 0.8595(6) 0.116(6) Uani 1 1 d D U
H14H H 0.6832 1.2012 0.8349 0.173 Uiso 1 1 calc R .
H14I H 0.7167 1.1702 0.8883 0.173 Uiso 1 1 calc R .
H14J H 0.7615 1.1575 0.8494 0.173 Uiso 1 1 calc R .
C150 C 0.7214(8) 0.9798(9) 0.8761(7) 0.093(4) Uani 1 1 d . U
C151 C 0.7433(8) 0.9381(8) 0.8500(6) 0.089(4) Uani 1 1 d . U
H151 H 0.7885 0.9133 0.8485 0.106 Uiso 1 1 calc R .
C152 C 0.6975(8) 0.9335(7) 0.8261(5) 0.104(5) Uani 1 1 d D U
C153 C 0.6307(9) 0.9741(9) 0.8228(7) 0.110(5) Uani 1 1 d . U
H153 H 0.6000 0.9759 0.8027 0.132 Uiso 1 1 calc R .
C154 C 0.6112(11) 1.0118(15) 0.8502(11) 0.169(11) Uani 1 1 d . U
H154 H 0.5658 1.0366 0.8513 0.203 Uiso 1 1 calc R .
C155 C 0.6567(9) 1.0156(12) 0.8777(8) 0.147(9) Uani 1 1 d . U
H155 H 0.6415 1.0425 0.8962 0.177 Uiso 1 1 calc R .
C156 C 0.7224(9) 0.8891(7) 0.7978(5) 0.092(4) Uani 1 1 d D U
C157 C 0.9626(8) 1.0336(8) 0.9358(5) 0.079(4) Uani 1 1 d . U
H157 H 0.9229 1.0752 0.9323 0.095 Uiso 1 1 calc R .
C158 C 1.0106(7) 1.0374(7) 0.9103(5) 0.071(3) Uani 1 1 d . U
C159 C 1.0663(6) 0.9792(8) 0.9144(5) 0.078(4) Uani 1 1 d D U
C160 C 1.0806(7) 0.9124(7) 0.9466(5) 0.072(4) Uani 1 1 d . U
H160 H 1.1220 0.8722 0.9507 0.087 Uiso 1 1 calc R .
C161 C 1.1684(7) 0.9233(8) 0.8874(6) 0.097(5) Uani 1 1 d D U
H16A H 1.1964 0.9357 0.8671 0.146 Uiso 1 1 calc R .
H16B H 1.1933 0.8928 0.9193 0.146 Uiso 1 1 calc R .
H16C H 1.1537 0.8988 0.8757 0.146 Uiso 1 1 calc R .
C162 C 0.9953(7) 1.1100(7) 0.8790(5) 0.072(3) Uani 1 1 d . U
C163 C 0.9311(8) 1.1588(8) 0.8526(6) 0.087(4) Uani 1 1 d . U
H163 H 0.9004 1.1442 0.8527 0.104 Uiso 1 1 calc R .
C164 C 0.9128(7) 1.2283(8) 0.8264(4) 0.089(4) Uani 1 1 d D U
C165 C 0.9597(8) 1.2478(8) 0.8269(6) 0.087(4) Uani 1 1 d . U
H165 H 0.9475 1.2952 0.8100 0.104 Uiso 1 1 calc R .
C166 C 1.0210(9) 1.2017(8) 0.8505(6) 0.093(5) Uani 1 1 d . U
H166 H 1.0520 1.2165 0.8476 0.112 Uiso 1 1 calc R .
C167 C 1.0414(8) 1.1314(8) 0.8797(6) 0.092(5) Uani 1 1 d . U
H167 H 1.0837 1.1003 0.8988 0.111 Uiso 1 1 calc R .
C168 C 0.8436(8) 1.2795(9) 0.7981(5) 0.102(5) Uani 1 1 d D U
C169 C 1.0786(8) 0.7642(7) 0.9562(5) 0.074(4) Uani 1 1 d . U
H169 H 1.1190 0.7631 0.9581 0.089 Uiso 1 1 calc R .
C170 C 1.0703(8) 0.7331(7) 0.9291(5) 0.076(3) Uani 1 1 d . U
C171 C 1.0076(8) 0.7357(7) 0.9286(5) 0.084(4) Uani 1 1 d D U
C172 C 0.9641(9) 0.7642(9) 0.9533(7) 0.099(5) Uani 1 1 d . U
H172 H 0.9254 0.7616 0.9535 0.118 Uiso 1 1 calc R .
C173 C 0.9330(8) 0.7295(12) 0.8815(7) 0.134(7) Uani 1 1 d D U
H17A H 0.9337 0.7072 0.8604 0.200 Uiso 1 1 calc R .
H17B H 0.9132 0.7150 0.9082 0.200 Uiso 1 1 calc R .
H17C H 0.9071 0.7803 0.8647 0.200 Uiso 1 1 calc R .
C174 C 1.1223(7) 0.7017(7) 0.9031(5) 0.074(3) Uani 1 1 d . U
C175 C 1.1532(7) 0.7369(8) 0.8798(5) 0.076(4) Uani 1 1 d . U
H175 H 1.1411 0.7803 0.8810 0.091 Uiso 1 1 calc R .
C176 C 1.2008(7) 0.7108(8) 0.8550(4) 0.073(3) Uani 1 1 d D U
C177 C 1.2226(8) 0.6449(8) 0.8549(5) 0.083(4) Uani 1 1 d . U
H177 H 1.2585 0.6240 0.8405 0.100 Uiso 1 1 calc R .
C178 C 1.1887(8) 0.6114(9) 0.8770(6) 0.091(4) Uani 1 1 d . U
H178 H 1.1978 0.5698 0.8740 0.109 Uiso 1 1 calc R .
C179 C 1.1452(8) 0.6359(8) 0.9015(5) 0.082(4) Uani 1 1 d . U
H179 H 1.1278 0.6083 0.9193 0.099 Uiso 1 1 calc R .
C180 C 1.2316(8) 0.7530(8) 0.8283(4) 0.075(4) Uani 1 1 d D U
O1A O 0.6088(11) 0.7327(12) 0.8211(8) 0.272(7) Uiso 1 1 d D U
C2A C 0.5722(9) 0.7134(9) 0.8132(6) 0.272(7) Uiso 1 1 d D U
C3A C 0.5143(13) 0.7623(13) 0.7738(9) 0.272(7) Uiso 1 1 d D U
H3AA H 0.4903 0.7393 0.7722 0.408 Uiso 1 1 calc R .
H3AB H 0.4852 0.8044 0.7793 0.408 Uiso 1 1 calc R .
H3AC H 0.5297 0.7752 0.7443 0.408 Uiso 1 1 calc R .
N4A N 0.5838(12) 0.6503(10) 0.8373(8) 0.272(7) Uiso 1 1 d D U
C5A C 0.6364(14) 0.6011(13) 0.8780(9) 0.272(7) Uiso 1 1 d D U
H5AA H 0.6369 0.5569 0.8910 0.408 Uiso 1 1 calc R .
H5AB H 0.6786 0.5927 0.8685 0.408 Uiso 1 1 calc R .
H5AC H 0.6290 0.6206 0.9017 0.408 Uiso 1 1 calc R .
C6A C 0.5401(15) 0.6270(15) 0.8286(11) 0.272(7) Uiso 1 1 d D U
H6AA H 0.5572 0.5783 0.8502 0.408 Uiso 1 1 calc R .
H6AB H 0.4962 0.6564 0.8336 0.408 Uiso 1 1 calc R .
H6AC H 0.5379 0.6307 0.7963 0.408 Uiso 1 1 calc R .
O1B O 0.5862(9) 0.7940(8) 0.6744(6) 0.198(4) Uiso 1 1 d D U
C2B C 0.6164(7) 0.7324(8) 0.6794(5) 0.198(4) Uiso 1 1 d D U
C3B C 0.6772(10) 0.6797(11) 0.7162(8) 0.198(4) Uiso 1 1 d D U
H3BA H 0.6947 0.6337 0.7153 0.297 Uiso 1 1 calc R .
H3BB H 0.7102 0.6937 0.7102 0.297 Uiso 1 1 calc R .
H3BC H 0.6662 0.6775 0.7471 0.297 Uiso 1 1 calc R .
N4B N 0.5963(9) 0.7099(9) 0.6544(7) 0.198(4) Uiso 1 1 d D U
C5B C 0.5381(10) 0.7557(12) 0.6178(8) 0.198(4) Uiso 1 1 d D U
H5BA H 0.5319 0.7284 0.6035 0.297 Uiso 1 1 calc R .
H5BB H 0.4996 0.7777 0.6314 0.297 Uiso 1 1 calc R .
H5BC H 0.5436 0.7919 0.5939 0.297 Uiso 1 1 calc R .
C6B C 0.6367(11) 0.6382(9) 0.6575(9) 0.198(4) Uiso 1 1 d D U
H6BA H 0.6139 0.6307 0.6364 0.297 Uiso 1 1 calc R .
H6BB H 0.6789 0.6308 0.6485 0.297 Uiso 1 1 calc R .
H6BC H 0.6442 0.6053 0.6897 0.297 Uiso 1 1 calc R .
O1C O 0.9060(6) 0.8345(7) 0.7409(5) 0.142(3) Uiso 1 1 d D U
C2C C 0.9646(6) 0.7941(6) 0.7434(4) 0.142(3) Uiso 1 1 d D U
C3C C 0.9852(9) 0.7368(9) 0.7264(7) 0.142(3) Uiso 1 1 d D U
H3CA H 1.0332 0.7097 0.7309 0.214 Uiso 1 1 calc R .
H3CB H 0.9690 0.7061 0.7441 0.214 Uiso 1 1 calc R .
H3CC H 0.9668 0.7572 0.6931 0.214 Uiso 1 1 calc R .
N4C N 1.0097(6) 0.8035(8) 0.7570(6) 0.142(3) Uiso 1 1 d D U
C5C C 0.9946(9) 0.8522(9) 0.7794(7) 0.142(3) Uiso 1 1 d D U
H5CA H 1.0344 0.8520 0.7870 0.214 Uiso 1 1 calc R .
H5CB H 0.9610 0.8993 0.7581 0.214 Uiso 1 1 calc R .
H5CC H 0.9781 0.8378 0.8081 0.214 Uiso 1 1 calc R .
C6C C 1.0797(6) 0.7534(9) 0.7628(7) 0.142(3) Uiso 1 1 d D U
H6CA H 1.1056 0.7694 0.7731 0.214 Uiso 1 1 calc R .
H6CB H 1.0904 0.7076 0.7862 0.214 Uiso 1 1 calc R .
H6CC H 1.0899 0.7497 0.7329 0.214 Uiso 1 1 calc R .
O1D O 0.8030(8) 1.1398(8) 0.6991(5) 0.177(4) Uiso 1 1 d D U
C2D C 0.8209(6) 1.0810(8) 0.7013(5) 0.177(4) Uiso 1 1 d D U
C3D C 0.7979(11) 1.0361(11) 0.7347(7) 0.177(4) Uiso 1 1 d D U
H3DA H 0.8171 0.9915 0.7314 0.266 Uiso 1 1 calc R .
H3DB H 0.8117 1.0277 0.7668 0.266 Uiso 1 1 calc R .
H3DC H 0.7500 1.0600 0.7276 0.266 Uiso 1 1 calc R .
N4D N 0.8607(9) 1.0569(8) 0.6743(6) 0.177(4) Uiso 1 1 d D U
C5D C 0.8886(11) 1.0963(11) 0.6442(8) 0.177(4) Uiso 1 1 d D U
H5DA H 0.9171 1.0701 0.6267 0.266 Uiso 1 1 calc R .
H5DB H 0.8531 1.1416 0.6223 0.266 Uiso 1 1 calc R .
H5DC H 0.9142 1.1035 0.6634 0.266 Uiso 1 1 calc R .
C6D C 0.8820(12) 0.9887(9) 0.6736(8) 0.177(4) Uiso 1 1 d D U
H6DA H 0.9117 0.9808 0.6510 0.266 Uiso 1 1 calc R .
H6DB H 0.9050 0.9520 0.7048 0.266 Uiso 1 1 calc R .
H6DC H 0.8437 0.9875 0.6644 0.266 Uiso 1 1 calc R .
O1E O 0.8592(10) 1.0853(11) 0.8076(8) 0.266(7) Uiso 1 1 d D U
C2E C 0.9149(9) 1.0574(10) 0.7986(6) 0.266(7) Uiso 1 1 d D U
C3E C 0.9377(14) 1.0984(14) 0.7612(10) 0.266(7) Uiso 1 1 d D U
H3EA H 0.9829 1.0673 0.7593 0.400 Uiso 1 1 calc R .
H3EB H 0.9092 1.1192 0.7311 0.400 Uiso 1 1 calc R .
H3EC H 0.9357 1.1354 0.7690 0.400 Uiso 1 1 calc R .
N4E N 0.9564(10) 0.9911(10) 0.8222(9) 0.266(7) Uiso 1 1 d D U
C5E C 0.9372(14) 0.9458(13) 0.8565(10) 0.266(7) Uiso 1 1 d D U
H5EA H 0.9751 0.8982 0.8704 0.400 Uiso 1 1 calc R .
H5EB H 0.9215 0.9631 0.8811 0.400 Uiso 1 1 calc R .
H5EC H 0.9020 0.9456 0.8410 0.400 Uiso 1 1 calc R .
C6E C 1.0226(11) 0.9568(14) 0.8121(11) 0.266(7) Uiso 1 1 d D U
H6EA H 1.0464 0.9073 0.8334 0.400 Uiso 1 1 calc R .
H6EB H 1.0198 0.9608 0.7797 0.400 Uiso 1 1 calc R .
H6EC H 1.0460 0.9792 0.8164 0.400 Uiso 1 1 calc R .
O1F O 1.2185(6) 0.7429(7) 0.9981(4) 0.129(3) Uiso 1 1 d D U
C2F C 1.2554(5) 0.7625(6) 1.0051(4) 0.129(3) Uiso 1 1 d D U
C3F C 1.2505(9) 0.7871(10) 1.0438(5) 0.129(3) Uiso 1 1 d D U
H3FA H 1.2833 0.8005 1.0442 0.193 Uiso 1 1 calc R .
H3FB H 1.2065 0.8275 1.0387 0.193 Uiso 1 1 calc R .
H3FC H 1.2583 0.7494 1.0739 0.193 Uiso 1 1 calc R .
N4F N 1.3003(6) 0.7607(8) 0.9796(5) 0.129(3) Uiso 1 1 d D U
C5F C 1.3049(9) 0.7415(10) 0.9395(5) 0.129(3) Uiso 1 1 d D U
H5FA H 1.3414 0.7433 0.9248 0.193 Uiso 1 1 calc R .
H5FB H 1.3124 0.6942 0.9501 0.193 Uiso 1 1 calc R .
H5FC H 1.2639 0.7744 0.9167 0.193 Uiso 1 1 calc R .
C6F C 1.3449(8) 0.7839(10) 0.9862(6) 0.129(3) Uiso 1 1 d D U
H6FA H 1.3746 0.7783 0.9636 0.193 Uiso 1 1 calc R .
H6FB H 1.3194 0.8332 0.9815 0.193 Uiso 1 1 calc R .
H6FC H 1.3705 0.7558 1.0180 0.193 Uiso 1 1 calc R .

loop_
_atom_site_aniso_label
_atom_site_aniso_U_11
_atom_site_aniso_U_22
_atom_site_aniso_U_33
_atom_site_aniso_U_23
_atom_site_aniso_U_13
_atom_site_aniso_U_12
Zn1 0.0758(13) 0.0848(14) 0.1075(14) -0.0269(11) 0.0071(10) -0.0594(11)
C1 0.070(7) 0.065(6) 0.075(7) -0.024(5) -0.007(5) -0.032(5)
O1 0.079(6) 0.072(6) 0.114(7) -0.016(5) 0.008(5) -0.029(5)
O2 0.103(8) 0.060(6) 0.120(8) -0.037(5) 0.019(6) -0.033(5)
Zn2 0.0739(13) 0.0795(13) 0.1145(15) -0.0219(11) 0.0025(10) -0.0547(11)
C2 0.072(7) 0.065(9) 0.102(8) -0.032(7) 0.009(5) -0.032(6)
Zn3 0.0987(15) 0.0489(11) 0.1117(15) -0.0326(10) 0.0139(11) -0.0359(10)
C3 0.070(7) 0.059(6) 0.090(8) -0.024(5) 0.014(5) -0.039(5)
O3 0.079(7) 0.060(6) 0.135(9) -0.043(6) 0.007(6) -0.024(5)
Zn4 0.1006(15) 0.0471(11) 0.1155(15) -0.0335(10) 0.0158(11) -0.0378(10)
C4 0.061(6) 0.056(6) 0.089(8) -0.023(5) 0.016(5) -0.034(5)
O4 0.081(7) 0.072(6) 0.183(11) -0.029(6) -0.012(6) -0.040(5)
Zn5 0.0645(12) 0.0760(13) 0.0834(12) -0.0173(10) 0.0125(9) -0.0307(10)
C5 0.071(7) 0.055(6) 0.084(7) -0.017(5) 0.010(5) -0.034(5)
O5 0.073(6) 0.080(7) 0.112(6) -0.022(5) 0.004(5) -0.048(5)
Zn6 0.0630(12) 0.0762(13) 0.0858(13) -0.0204(10) 0.0071(9) -0.0264(10)
O6 0.082(6) 0.081(7) 0.118(6) -0.028(5) 0.007(5) -0.059(5)
C6 0.060(6) 0.034(7) 0.068(7) 0.001(5) -0.005(5) -0.020(5)
C7 0.065(7) 0.051(8) 0.084(7) -0.016(6) 0.007(5) -0.030(6)
O7 0.069(6) 0.061(6) 0.098(6) -0.020(5) 0.004(4) -0.036(5)
O8 0.073(7) 0.084(7) 0.106(8) -0.009(6) 0.019(5) -0.033(6)
C8 0.058(8) 0.060(7) 0.098(8) -0.024(6) 0.005(6) -0.028(6)
C9 0.067(7) 0.060(6) 0.084(8) -0.022(5) -0.006(6) -0.027(5)
O9 0.069(7) 0.082(6) 0.111(8) -0.019(5) 0.019(5) -0.047(5)
O10 0.106(8) 0.073(7) 0.163(9) -0.025(6) 0.015(6) -0.048(6)
C10 0.057(7) 0.060(6) 0.089(8) -0.018(5) -0.011(5) -0.024(6)
C11 0.070(7) 0.066(6) 0.085(8) -0.020(5) -0.007(6) -0.031(5)
O11 0.102(8) 0.083(7) 0.082(7) -0.020(6) 0.012(5) -0.045(6)
O12 0.071(6) 0.094(8) 0.103(8) -0.032(6) 0.002(5) -0.033(5)
C12 0.080(7) 0.068(6) 0.099(8) -0.029(5) 0.003(6) -0.035(5)
C13 0.072(8) 0.057(6) 0.087(8) -0.025(5) -0.006(6) -0.027(6)
O13 0.132(9) 0.075(7) 0.104(8) -0.035(6) 0.027(6) -0.052(7)
C14 0.096(7) 0.100(8) 0.114(8) -0.034(6) 0.021(6) -0.048(5)
O14 0.090(6) 0.074(6) 0.122(7) -0.023(5) -0.007(5) -0.050(5)
C15 0.085(8) 0.071(6) 0.109(9) -0.030(6) 0.005(6) -0.040(6)
O15 0.109(7) 0.089(6) 0.110(7) -0.018(5) -0.010(5) -0.066(6)
C16 0.104(10) 0.091(8) 0.150(13) -0.029(8) -0.005(9) -0.058(8)
O16 0.092(6) 0.070(6) 0.118(7) -0.029(5) 0.015(5) -0.048(5)
O17 0.101(8) 0.088(8) 0.095(7) -0.039(6) 0.021(6) -0.046(6)
C17 0.108(7) 0.098(7) 0.135(8) -0.039(5) 0.008(5) -0.063(6)
O18 0.101(8) 0.090(8) 0.119(8) -0.053(7) 0.025(6) -0.044(7)
C18 0.116(9) 0.081(9) 0.136(12) -0.026(8) 0.005(8) -0.064(7)
O19 0.067(6) 0.077(6) 0.095(6) -0.014(5) 0.001(5) -0.047(5)
C19 0.088(8) 0.064(7) 0.123(10) -0.027(6) 0.008(6) -0.042(6)
C20 0.081(8) 0.060(6) 0.100(9) -0.029(6) 0.010(6) -0.038(6)
O20 0.085(6) 0.098(7) 0.092(6) -0.019(5) 0.009(5) -0.053(5)
C21 0.097(9) 0.063(7) 0.124(10) -0.038(6) 0.009(7) -0.032(6)
O21 0.070(6) 0.109(7) 0.098(6) -0.035(6) 0.022(5) -0.048(6)
C22 0.083(7) 0.058(6) 0.101(9) -0.023(6) 0.012(6) -0.041(5)
O22 0.091(7) 0.097(7) 0.141(8) -0.048(6) 0.008(6) -0.045(6)
O23 0.119(8) 0.070(6) 0.129(7) -0.041(6) 0.022(6) -0.043(6)
C23 0.079(8) 0.074(6) 0.109(9) -0.031(6) 0.015(6) -0.042(5)
C24 0.064(7) 0.078(7) 0.105(8) -0.033(6) 0.023(5) -0.044(5)
O24 0.113(8) 0.079(7) 0.145(8) -0.045(6) 0.033(6) -0.059(6)
C25 0.064(7) 0.069(7) 0.090(8) -0.028(6) 0.023(5) -0.043(5)
O25 0.090(8) 0.114(8) 0.166(10) -0.081(8) 0.050(7) -0.056(7)
C26 0.135(9) 0.111(8) 0.154(10) -0.038(6) 0.005(7) -0.078(7)
O26 0.064(5) 0.070(6) 0.117(7) -0.015(5) 0.004(4) -0.036(5)
O27 0.069(6) 0.078(6) 0.112(6) -0.017(5) 0.005(5) -0.049(5)
C27 0.071(7) 0.068(9) 0.110(9) -0.023(7) 0.006(6) -0.041(6)
O28 0.095(7) 0.076(6) 0.120(7) -0.036(5) 0.022(5) -0.050(5)
C28 0.072(7) 0.101(11) 0.143(12) -0.049(10) 0.015(7) -0.050(7)
C29 0.074(8) 0.073(10) 0.139(11) -0.035(9) 0.002(7) -0.038(7)
O29 0.103(7) 0.086(7) 0.111(6) -0.019(5) 0.004(5) -0.070(6)
O30 0.093(7) 0.081(7) 0.119(6) -0.022(5) 0.010(5) -0.067(6)
C30 0.063(7) 0.079(10) 0.126(11) -0.030(8) -0.005(6) -0.036(7)
O31 0.089(6) 0.070(6) 0.104(7) -0.036(5) 0.022(5) -0.039(5)
C31 0.069(7) 0.049(8) 0.094(7) 0.002(6) -0.006(6) -0.035(6)
C32 0.072(8) 0.059(9) 0.102(8) -0.013(7) 0.006(6) -0.043(7)
O32 0.097(7) 0.065(6) 0.142(8) -0.026(5) 0.001(6) -0.042(6)
O33 0.111(7) 0.073(6) 0.115(7) -0.032(5) 0.008(5) -0.041(5)
C33 0.069(7) 0.057(8) 0.096(8) -0.005(6) -0.006(6) -0.039(6)
O34 0.086(7) 0.104(9) 0.202(11) -0.093(9) 0.002(6) -0.039(6)
C34 0.067(7) 0.056(8) 0.075(7) -0.009(6) 0.002(5) -0.033(7)
O35 0.094(7) 0.079(6) 0.106(7) -0.031(5) 0.031(5) -0.042(5)
C35 0.070(7) 0.053(8) 0.079(7) -0.006(6) 0.007(5) -0.038(6)
C36 0.058(6) 0.050(7) 0.081(7) -0.010(6) 0.007(5) -0.028(6)
O36 0.081(6) 0.072(6) 0.092(6) -0.021(5) 0.016(5) -0.041(5)
C37 0.051(7) 0.022(6) 0.080(7) 0.001(5) -0.002(5) -0.015(6)
O37 0.084(6) 0.100(8) 0.131(8) -0.026(7) 0.019(6) -0.073(6)
C38 0.079(6) 0.086(8) 0.101(7) -0.028(6) 0.015(5) -0.049(6)
C39 0.088(9) 0.084(8) 0.113(9) -0.040(7) 0.035(7) -0.052(7)
C40 0.119(8) 0.095(6) 0.126(7) -0.042(5) 0.045(6) -0.059(5)
O41 0.111(9) 0.066(7) 0.154(10) -0.056(6) 0.039(7) -0.057(7)
C41 0.113(8) 0.098(7) 0.123(7) -0.043(5) 0.043(6) -0.060(5)
O42 0.143(11) 0.072(7) 0.160(11) -0.054(7) 0.014(8) -0.044(7)
C42 0.128(13) 0.102(8) 0.122(11) -0.047(7) 0.047(10) -0.071(9)
O43 0.105(8) 0.090(7) 0.115(8) -0.033(6) 0.043(6) -0.041(6)
C43 0.081(9) 0.088(7) 0.080(8) -0.027(6) 0.013(6) -0.051(7)
O44 0.077(7) 0.120(9) 0.093(8) -0.014(6) -0.007(5) -0.015(6)
C44 0.078(9) 0.090(8) 0.085(8) -0.031(6) 0.010(6) -0.053(7)
C45 0.074(8) 0.088(7) 0.092(9) -0.020(6) 0.007(7) -0.042(6)
C46 0.090(7) 0.059(6) 0.073(8) -0.024(5) 0.008(6) -0.035(5)
C47 0.098(7) 0.076(7) 0.082(8) -0.032(6) 0.008(6) -0.042(6)
C48 0.092(8) 0.069(7) 0.097(8) -0.029(6) 0.003(6) -0.043(6)
C49 0.076(8) 0.062(7) 0.087(8) -0.021(6) -0.012(6) -0.025(6)
C50 0.094(9) 0.068(8) 0.079(8) -0.021(6) -0.001(6) -0.036(7)
C51 0.098(8) 0.060(8) 0.093(8) -0.033(6) 0.015(6) -0.034(6)
C52 0.095(7) 0.045(7) 0.067(7) -0.009(6) 0.015(5) -0.034(5)
C53 0.095(7) 0.043(6) 0.082(8) -0.011(6) 0.020(6) -0.038(6)
C54 0.096(10) 0.061(7) 0.093(8) -0.028(6) 0.024(7) -0.038(7)
C55 0.087(8) 0.061(6) 0.080(8) -0.031(5) 0.013(6) -0.035(5)
C56 0.083(7) 0.057(6) 0.092(8) -0.023(5) -0.001(5) -0.031(5)
C57 0.095(7) 0.074(7) 0.106(9) -0.029(6) 0.002(6) -0.045(6)
C58 0.084(8) 0.072(7) 0.102(9) -0.025(6) -0.002(6) -0.039(6)
C59 0.141(9) 0.144(10) 0.164(10) -0.038(6) 0.035(7) -0.089(7)
C60 0.083(7) 0.062(6) 0.119(10) -0.027(6) -0.004(6) -0.035(6)
C61 0.077(8) 0.067(8) 0.111(9) -0.023(7) 0.001(6) -0.042(6)
C62 0.076(8) 0.083(8) 0.096(8) -0.022(7) 0.013(6) -0.046(6)
C63 0.076(9) 0.088(8) 0.134(12) -0.038(8) 0.007(8) -0.039(7)
C64 0.088(10) 0.091(9) 0.174(14) -0.053(9) -0.001(9) -0.039(7)
C65 0.087(9) 0.074(7) 0.160(13) -0.047(8) 0.001(8) -0.041(7)
C66 0.073(7) 0.085(8) 0.100(9) -0.025(7) 0.012(6) -0.044(6)
C67 0.084(9) 0.073(9) 0.087(8) -0.020(7) -0.012(6) -0.034(7)
C68 0.092(9) 0.063(7) 0.097(8) -0.022(6) -0.001(7) -0.037(7)
C69 0.101(10) 0.071(8) 0.086(9) -0.023(7) 0.007(7) -0.042(7)
C70 0.103(10) 0.061(8) 0.083(8) -0.023(7) 0.005(7) -0.040(7)
C71 0.152(10) 0.110(8) 0.140(9) -0.056(6) 0.034(7) -0.073(6)
C72 0.103(8) 0.071(7) 0.105(9) -0.025(6) 0.006(6) -0.044(6)
C73 0.092(9) 0.069(7) 0.104(9) -0.031(6) 0.009(6) -0.047(7)
C74 0.079(7) 0.074(7) 0.102(8) -0.022(6) 0.001(6) -0.043(6)
C75 0.085(8) 0.087(9) 0.143(13) -0.021(8) 0.014(7) -0.044(7)
C76 0.109(10) 0.090(10) 0.186(16) -0.011(9) 0.018(9) -0.040(8)
C77 0.101(9) 0.079(9) 0.159(14) -0.025(9) 0.017(8) -0.042(7)
C78 0.089(7) 0.074(7) 0.111(9) -0.024(6) -0.003(6) -0.049(6)
C79 0.103(8) 0.050(8) 0.071(7) -0.014(6) 0.023(6) -0.039(6)
C80 0.091(7) 0.041(6) 0.075(7) -0.011(5) 0.020(5) -0.035(5)
C81 0.088(7) 0.050(7) 0.096(8) -0.020(6) 0.025(5) -0.047(5)
C82 0.094(8) 0.046(7) 0.101(8) -0.022(6) 0.017(6) -0.035(6)
C83 0.104(7) 0.093(7) 0.105(8) -0.038(6) 0.017(6) -0.048(5)
C84 0.094(9) 0.077(10) 0.109(8) -0.048(8) 0.029(7) -0.045(8)
C85 0.077(9) 0.073(10) 0.099(8) -0.041(7) 0.017(7) -0.038(8)
C86 0.097(10) 0.085(10) 0.109(9) -0.053(8) 0.027(8) -0.051(9)
C87 0.096(11) 0.088(11) 0.127(10) -0.055(9) 0.026(8) -0.054(9)
C88 0.142(15) 0.150(16) 0.165(13) -0.103(13) 0.064(12) -0.103(14)
C89 0.112(8) 0.103(8) 0.125(8) -0.058(6) 0.034(5) -0.062(6)
C90 0.083(10) 0.077(9) 0.091(9) -0.033(7) 0.010(7) -0.030(8)
C91 0.051(6) 0.060(6) 0.068(7) -0.024(5) 0.008(4) -0.027(5)
C92 0.060(6) 0.072(6) 0.082(8) -0.023(5) 0.009(5) -0.035(5)
C93 0.040(7) 0.064(7) 0.106(8) -0.023(6) 0.013(6) -0.022(6)
C94 0.062(7) 0.050(6) 0.089(8) -0.010(5) 0.016(5) -0.029(5)
C95 0.055(6) 0.055(7) 0.094(8) -0.015(6) 0.019(5) -0.030(5)
C96 0.064(7) 0.054(8) 0.104(8) -0.016(6) 0.005(5) -0.022(6)
C97 0.070(8) 0.053(7) 0.099(9) -0.024(6) 0.009(6) -0.027(6)
C98 0.051(7) 0.051(6) 0.079(8) -0.012(5) -0.008(5) -0.016(5)
C99 0.056(6) 0.065(7) 0.090(7) -0.024(5) 0.004(5) -0.030(5)
C100 0.061(7) 0.067(6) 0.096(8) -0.016(5) 0.005(6) -0.034(5)
C101 0.060(6) 0.059(6) 0.073(7) -0.026(5) 0.012(5) -0.030(5)
C102 0.058(6) 0.060(6) 0.073(7) -0.028(5) 0.017(4) -0.032(5)
C103 0.054(7) 0.061(6) 0.071(7) -0.029(5) 0.012(5) -0.030(5)
C104 0.089(7) 0.090(8) 0.111(8) -0.025(6) 0.011(5) -0.061(6)
C105 0.052(6) 0.061(6) 0.081(7) -0.019(5) 0.012(5) -0.033(5)
C106 0.066(8) 0.062(6) 0.124(11) -0.032(6) -0.006(7) -0.024(6)
C107 0.069(8) 0.066(8) 0.125(11) -0.027(7) -0.005(7) -0.020(6)
C108 0.074(9) 0.073(7) 0.102(10) -0.016(7) 0.006(7) -0.037(7)
C109 0.066(7) 0.065(7) 0.060(7) 0.002(5) 0.006(5) -0.034(6)
C110 0.081(7) 0.059(7) 0.069(7) -0.010(5) 0.007(5) -0.039(6)
C111 0.080(7) 0.095(9) 0.070(8) -0.013(6) 0.010(6) -0.046(6)
C112 0.059(7) 0.062(8) 0.106(8) -0.025(6) 0.018(6) -0.032(6)
C113 0.069(7) 0.075(7) 0.119(9) -0.038(6) 0.023(6) -0.042(6)
C114 0.075(7) 0.072(7) 0.124(9) -0.039(6) 0.029(6) -0.045(6)
C115 0.071(8) 0.059(8) 0.110(8) -0.024(6) 0.027(6) -0.038(6)
C116 0.089(7) 0.098(7) 0.101(7) -0.042(6) 0.022(6) -0.042(5)
C117 0.089(9) 0.078(9) 0.134(10) -0.045(8) 0.026(7) -0.050(8)
C118 0.150(14) 0.149(16) 0.203(17) -0.110(16) 0.080(14) -0.114(14)
C119 0.136(8) 0.136(9) 0.163(9) -0.071(7) 0.036(6) -0.081(6)
C120 0.118(10) 0.092(12) 0.153(13) -0.061(11) 0.035(10) -0.064(9)
C121 0.092(8) 0.052(8) 0.123(10) -0.032(8) 0.016(7) -0.034(7)
C122 0.089(9) 0.048(8) 0.112(9) -0.024(7) 0.016(7) -0.040(7)
C123 0.104(10) 0.067(8) 0.121(10) -0.038(8) 0.022(8) -0.045(8)
C124 0.068(8) 0.068(8) 0.110(9) -0.039(7) 0.014(7) -0.038(7)
C125 0.063(8) 0.067(7) 0.116(9) -0.037(7) 0.015(7) -0.035(7)
C126 0.054(7) 0.064(7) 0.096(8) -0.031(6) 0.006(6) -0.030(6)
C127 0.057(7) 0.061(8) 0.092(8) -0.029(6) 0.006(6) -0.027(6)
C128 0.150(10) 0.134(9) 0.161(10) -0.072(7) 0.026(7) -0.075(7)
C129 0.060(7) 0.078(7) 0.082(7) -0.031(6) 0.001(5) -0.040(6)
C130 0.064(7) 0.081(8) 0.105(9) -0.040(7) 0.009(6) -0.045(6)
C131 0.069(8) 0.081(7) 0.104(10) -0.036(7) 0.010(6) -0.044(6)
C132 0.070(7) 0.086(7) 0.090(9) -0.037(6) 0.010(6) -0.059(6)
C133 0.070(7) 0.085(6) 0.075(8) -0.027(5) 0.006(5) -0.048(5)
C134 0.064(7) 0.074(7) 0.083(8) -0.025(6) 0.004(6) -0.040(6)
C135 0.067(6) 0.082(6) 0.097(9) -0.019(6) 0.002(5) -0.048(5)
C136 0.077(7) 0.080(6) 0.084(7) -0.033(5) 0.035(5) -0.052(5)
C137 0.072(7) 0.075(7) 0.091(8) -0.035(6) 0.024(5) -0.046(6)
C138 0.079(7) 0.066(9) 0.095(8) -0.027(7) 0.016(6) -0.042(7)
C139 0.070(6) 0.066(6) 0.073(7) -0.026(5) 0.001(5) -0.039(5)
C140 0.083(7) 0.061(6) 0.080(8) -0.029(5) 0.004(6) -0.041(5)
C141 0.089(10) 0.057(7) 0.092(8) -0.021(5) 0.002(6) -0.038(7)
C142 0.090(8) 0.061(8) 0.080(8) -0.013(6) 0.009(6) -0.045(7)
C143 0.088(7) 0.054(8) 0.097(9) -0.017(7) 0.017(6) -0.044(6)
C144 0.082(7) 0.070(7) 0.097(8) -0.027(6) 0.020(5) -0.051(6)
C145 0.076(8) 0.072(7) 0.108(8) -0.040(6) 0.026(6) -0.045(6)
C146 0.068(7) 0.070(6) 0.111(8) -0.037(5) 0.025(6) -0.043(6)
C147 0.077(8) 0.080(6) 0.097(8) -0.040(5) 0.035(5) -0.055(6)
C148 0.086(8) 0.071(7) 0.098(8) -0.033(6) 0.023(6) -0.050(6)
C149 0.122(9) 0.103(7) 0.128(9) -0.041(5) 0.026(6) -0.067(6)
C150 0.076(7) 0.072(9) 0.141(10) -0.046(8) 0.016(6) -0.042(7)
C151 0.079(8) 0.068(9) 0.121(10) -0.031(8) 0.009(7) -0.042(7)
C152 0.096(8) 0.092(10) 0.136(10) -0.035(9) 0.005(7) -0.062(7)
C153 0.089(8) 0.084(11) 0.149(13) -0.033(10) 0.002(7) -0.047(8)
C154 0.093(10) 0.20(2) 0.27(2) -0.15(2) 0.031(10) -0.076(11)
C155 0.077(8) 0.170(19) 0.237(19) -0.132(18) 0.033(8) -0.058(9)
C156 0.095(8) 0.072(9) 0.116(9) -0.016(8) 0.005(7) -0.062(7)
C157 0.086(8) 0.065(7) 0.087(8) -0.030(6) 0.015(6) -0.040(6)
C158 0.079(7) 0.055(5) 0.084(7) -0.029(5) 0.011(5) -0.037(5)
C159 0.080(7) 0.060(6) 0.089(8) -0.029(5) 0.014(6) -0.033(5)
C160 0.071(8) 0.057(6) 0.083(8) -0.029(5) 0.002(6) -0.028(6)
C161 0.095(7) 0.085(7) 0.098(8) -0.034(6) 0.023(6) -0.038(5)
C162 0.072(7) 0.052(6) 0.089(8) -0.025(5) 0.020(5) -0.034(5)
C163 0.072(7) 0.059(6) 0.120(10) -0.021(6) 0.010(6) -0.038(6)
C164 0.096(7) 0.062(6) 0.108(9) -0.027(6) 0.014(6) -0.045(5)
C165 0.092(8) 0.054(8) 0.121(11) -0.037(7) 0.015(7) -0.040(6)
C166 0.094(9) 0.063(7) 0.123(11) -0.022(7) 0.019(7) -0.051(7)
C167 0.079(8) 0.063(7) 0.131(11) -0.023(7) 0.014(7) -0.045(7)
C168 0.099(8) 0.069(7) 0.128(11) -0.030(6) 0.005(7) -0.042(6)
C169 0.087(8) 0.060(8) 0.079(8) -0.016(6) 0.007(6) -0.047(7)
C170 0.080(7) 0.057(8) 0.089(8) -0.019(6) 0.008(6) -0.041(6)
C171 0.083(7) 0.053(9) 0.122(9) -0.030(7) 0.010(6) -0.042(7)
C172 0.081(9) 0.088(11) 0.143(11) -0.056(10) 0.019(8) -0.047(8)
C173 0.120(8) 0.143(10) 0.152(9) -0.062(7) 0.005(6) -0.074(7)
C174 0.081(8) 0.058(7) 0.080(8) -0.020(6) -0.001(6) -0.038(6)
C175 0.082(8) 0.055(8) 0.092(8) -0.023(6) 0.006(6) -0.039(7)
C176 0.065(8) 0.068(7) 0.077(8) -0.023(6) -0.008(6) -0.031(6)
C177 0.073(9) 0.070(7) 0.091(9) -0.026(7) -0.005(7) -0.030(7)
C178 0.092(10) 0.069(9) 0.110(11) -0.037(8) 0.011(8) -0.039(8)
C179 0.079(9) 0.061(7) 0.108(10) -0.030(7) 0.008(7) -0.038(7)
C180 0.066(7) 0.071(6) 0.079(8) -0.025(6) -0.004(6) -0.031(6)

loop_
_atom_type_symbol
_atom_type_description
_atom_type_scat_dispersion_real
_atom_type_scat_dispersion_imag
_atom_type_scat_source
C C 0.0030 0.0010 'International Tables Vol C Tables 4.2.6.8 and 6.1.1.4'
H H 0.0000 0.0000 'International Tables Vol C Tables 4.2.6.8 and 6.1.1.4'
N N 0.0060 0.0030 'International Tables Vol C Tables 4.2.6.8 and 6.1.1.4'
O O 0.0110 0.0060 'International Tables Vol C Tables 4.2.6.8 and 6.1.1.4'
Zn Zn 0.3260 1.3880 'International Tables Vol C Tables 4.2.6.8 and 6.1.1.4'

loop_
_geom_angle_atom_site_label_1
_geom_angle_atom_site_label_2
_geom_angle_atom_site_label_3
_geom_angle
_geom_angle_site_symmetry_1
_geom_angle_site_symmetry_3
O6 Zn1 Zn2 80.5(3) . .
O6 Zn1 O14 89.3(4) . .
O6 Zn1 O27 89.0(4) . .
O14 Zn1 Zn2 76.6(3) . .
O27 Zn1 Zn2 75.9(3) . .
O27 Zn1 O14 152.3(4) . .
O30 Zn1 Zn2 83.2(3) . .
O30 Zn1 O6 163.3(4) . .
O30 Zn1 O14 90.6(4) . .
O30 Zn1 O27 83.4(4) . .
O37 Zn1 Zn2 177.4(4) . .
O37 Zn1 O6 96.9(5) . .
O37 Zn1 O14 103.8(5) . .
O37 Zn1 O27 103.8(4) . .
O37 Zn1 O30 99.3(5) . .
C9 C1 C2 125.6(13) . .
C9 C1 C13 116.7(12) . .
C13 C1 C2 117.7(13) . .
C11 O1 C14 117.0(11) . .
C21 O2 Zn3 125.5(11) . 1_545
O5 Zn2 Zn1 77.4(3) . .
O15 Zn2 Zn1 83.4(3) . .
O15 Zn2 O5 85.1(4) . .
O26 Zn2 Zn1 82.2(3) . .
O26 Zn2 O5 89.2(4) . .
O26 Zn2 O15 165.4(4) . .
O26 Zn2 O29 88.4(4) . .
O29 Zn2 Zn1 75.7(3) . .
O29 Zn2 O5 153.1(4) . .
O29 Zn2 O15 90.6(4) . .
O1C Zn2 Zn1 175.6(4) . .
O1C Zn2 O5 107.1(5) . .
O1C Zn2 O15 97.1(5) . .
O1C Zn2 O26 97.4(5) . .
O1C Zn2 O29 99.9(5) . .
C1 C2 H2A 109.4 . .
C1 C2 H2B 109.4 . .
H2A C2 H2B 108.0 . .
C3 C2 C1 111.1(10) . .
C3 C2 H2A 109.4 . .
C3 C2 H2B 109.4 . .
O2 Zn3 Zn4 81.2(3) 1_565 .
O2 Zn3 O18 85.3(4) 1_565 1_565
O2 Zn3 O32 158.9(5) 1_565 .
O18 Zn3 Zn4 79.1(3) 1_565 .
O24 Zn3 O2 90.7(5) . 1_565
O24 Zn3 Zn4 76.4(3) . .
O24 Zn3 O18 155.5(5) . 1_565
O24 Zn3 O32 86.5(5) . .
O24 Zn3 O41 106.5(5) . .
O32 Zn3 Zn4 77.8(3) . .
O32 Zn3 O18 88.7(5) . 1_565
O41 Zn3 O2 99.5(5) . 1_565
O41 Zn3 Zn4 176.9(4) . .
O41 Zn3 O18 98.0(5) . 1_565
O41 Zn3 O32 101.4(5) . .
C4 C3 C2 123.5(12) . .
C4 C3 C22 121.2(12) . .
C22 C3 C2 115.2(12) . .
C21 O3 Zn4 129.5(10) . 1_545
O3 Zn4 Zn3 78.0(3) 1_565 .
O3 Zn4 O17 89.9(5) 1_565 1_565
O3 Zn4 O33 157.6(5) 1_565 .
O17 Zn4 Zn3 81.0(4) 1_565 .
O17 Zn4 O33 90.5(5) 1_565 .
O23 Zn4 Zn3 80.9(4) . .
O23 Zn4 O3 90.1(5) . 1_565
O23 Zn4 O17 161.4(5) . 1_565
O23 Zn4 O33 82.6(5) . .
O33 Zn4 Zn3 79.9(3) . .
O42 Zn4 Zn3 178.5(4) . .
O42 Zn4 O3 103.5(5) . 1_565
O42 Zn4 O17 99.1(5) . 1_565
O42 Zn4 O23 99.0(6) . .
O42 Zn4 O33 98.6(5) . .
C3 C4 C5 122.8(12) . .
C25 C4 C3 117.7(11) . .
C25 C4 C5 119.4(12) . .
C23 O4 C26 116.7(11) . .
O8 Zn5 Zn6 82.3(3) 1_655 .
O8 Zn5 O12 86.7(5) 1_655 1_655
O8 Zn5 O21 86.9(5) 1_655 .
O8 Zn5 O35 161.6(5) 1_655 .
O12 Zn5 Zn6 78.5(3) 1_655 .
O12 Zn5 O21 152.1(5) 1_655 .
O12 Zn5 O35 88.4(5) 1_655 .
O21 Zn5 Zn6 73.8(3) . .
O35 Zn5 Zn6 79.3(3) . .
O35 Zn5 O21 89.2(4) . .
O43 Zn5 Zn6 178.1(4) . .
O43 Zn5 O8 97.5(5) . 1_655
O43 Zn5 O12 103.4(5) . 1_655
O43 Zn5 O21 104.3(5) . .
O43 Zn5 O35 101.0(5) . .
C4 C5 H5A 109.0 . .
C4 C5 H5B 109.0 . .
H5A C5 H5B 107.8 . .
C6 C5 C4 112.8(9) . .
C6 C5 H5A 109.0 . .
C6 C5 H5B 109.0 . .
C33 O5 Zn2 129.8(11) . .
O9 Zn6 Zn5 76.8(3) 1_655 .
O11 Zn6 Zn5 80.2(3) 1_655 .
O11 Zn6 O9 89.7(4) 1_655 1_655
O11 Zn6 O36 90.4(4) 1_655 .
O20 Zn6 Zn5 83.8(3) . .
O20 Zn6 O9 87.1(4) . 1_655
O20 Zn6 O11 164.0(5) . 1_655
O20 Zn6 O36 86.0(4) . .
O36 Zn6 Zn5 78.7(3) . .
O36 Zn6 O9 155.1(4) . 1_655
O44 Zn6 Zn5 178.5(4) . .
O44 Zn6 O9 104.4(5) . 1_655
O44 Zn6 O11 100.6(5) . 1_655
O44 Zn6 O20 95.4(5) . .
O44 Zn6 O36 100.0(5) . .
C33 O6 Zn1 127.5(11) . .
C7 C6 C5 123.1(12) . .
C34 C6 C5 119.0(13) . .
C34 C6 C7 117.8(12) . .
C6 C7 C8 118.7(12) . .
C37 C7 C6 117.7(12) . .
C37 C7 C8 123.6(13) . .
C35 O7 C38 116.5(10) . .
C45 O8 Zn5 125.0(10) . 1_455
C7 C8 H8A 109.7 . .
C7 C8 H8B 109.7 . .
H8A C8 H8B 108.2 . .
C9 C8 C7 110.0(9) . .
C9 C8 H8A 109.7 . .
C9 C8 H8B 109.7 . .
C1 C9 C8 120.3(13) . .
C10 C9 C1 120.1(12) . .
C10 C9 C8 119.2(13) . .
C45 O9 Zn6 127.7(10) . 1_455
C57 O10 C59 114.9(11) . .
C9 C10 H10 119.3 . .
C9 C10 C11 121.4(13) . .
C11 C10 H10 119.3 . .
O1 C11 C10 123.9(12) . .
C12 C11 O1 116.9(14) . .
C12 C11 C10 118.7(13) . .
C66 O11 Zn6 124.2(10) . 1_455
C66 O12 Zn5 128.9(11) . 1_455
C11 C12 C15 123.6(15) . .
C13 C12 C11 120.0(15) . .
C13 C12 C15 116.4(15) . .
C1 C13 H13 118.6 . .
C12 C13 C1 122.8(14) . .
C12 C13 H13 118.6 . .
C69 O13 C71 115.4(11) . .
O1 C14 H14A 109.5 . .
O1 C14 H14B 109.5 . .
O1 C14 H14C 109.5 . .
H14A C14 H14B 109.5 . .
H14A C14 H14C 109.5 . .
H14B C14 H14C 109.5 . .
C78 O14 Zn1 129.1(10) . .
C16 C15 C12 120.2(15) . .
C20 C15 C12 120.7(16) . .
C20 C15 C16 119.1(16) . .
C78 O15 Zn2 121.2(10) . .
C15 C16 H16 119.3 . .
C17 C16 C15 121.4(18) . .
C17 C16 H16 119.3 . .
C81 O16 C83 118.4(11) . .
C90 O17 Zn4 126.9(11) . 1_545
C16 C17 H17 120.3 . .
C18 C17 C16 119.4(19) . .
C18 C17 H17 120.3 . .
C90 O18 Zn3 123.9(11) . 1_545
C17 C18 H18 120.1 . .
C17 C18 C19 119.8(18) . .
C19 C18 H18 120.1 . .
C101 O19 C104 117.6(9) . .
C18 C19 C21 119.6(15) . .
C20 C19 C18 120.8(15) . .
C20 C19 C21 119.5(15) . .
C15 C20 C19 119.4(16) . .
C15 C20 H20 120.3 . .
C19 C20 H20 120.3 . .
C111 O20 Zn6 120.0(11) . .
O2 C21 O3 125.2(14) . .
O2 C21 C19 117.4(16) . .
O3 C21 C19 117.4(15) . .
C111 O21 Zn5 134.8(11) . .
C3 C22 H22 121.1 . .
C3 C22 C23 117.8(13) . .
C23 C22 H22 121.1 . .
C113 O22 C116 118.8(11) . .
C123 O23 Zn4 126.6(12) . .
O4 C23 C22 122.2(13) . .
O4 C23 C24 113.9(14) . .
C24 C23 C22 123.7(13) . .
C23 C24 C25 115.3(14) . .
C23 C24 C27 127.0(15) . .
C25 C24 C27 117.6(14) . .
C123 O24 Zn3 130.0(10) . .
C4 C25 C24 124.2(14) . .
C4 C25 H25 117.9 . .
C24 C25 H25 117.9 . .
C125 O25 C128 119.3(12) . .
O4 C26 H26A 109.5 . .
O4 C26 H26B 109.5 . .
O4 C26 H26C 109.5 . .
H26A C26 H26B 109.5 . .
H26A C26 H26C 109.5 . .
H26B C26 H26C 109.5 . .
C135 O26 Zn2 120.8(9) . .
C135 O27 Zn1 128.9(10) . .
C28 C27 C24 120.6(16) . .
C32 C27 C24 121.1(15) . .
C32 C27 C28 118.3(15) . .
C147 O28 C149 116.7(11) . .
C27 C28 H28 120.1 . .
C29 C28 C27 119.8(17) . .
C29 C28 H28 120.1 . .
C28 C29 H29 120.4 . .
C30 C29 C28 119.2(17) . .
C30 C29 H29 120.4 . .
C156 O29 Zn2 130.7(10) . .
C156 O30 Zn1 125.4(11) . .
C29 C30 H30 118.3 . .
C29 C30 C31 123.3(16) . .
C31 C30 H30 118.3 . .
C159 O31 C161 118.2(10) . .
C30 C31 C32 116.3(16) . .
C30 C31 C33 123.7(15) . .
C33 C31 C32 120.0(15) . .
C27 C32 C31 122.7(15) . .
C27 C32 H32 118.7 . .
C31 C32 H32 118.7 . .
C168 O32 Zn3 127.9(11) . .
C168 O33 Zn4 123.0(12) . .
O5 C33 C31 118.1(16) . .
O6 C33 O5 122.5(17) . .
O6 C33 C31 119.4(15) . .
C171 O34 C173 117.8(11) . .
C6 C34 H34 118.4 . .
C35 C34 C6 123.1(14) . .
C35 C34 H34 118.4 . .
C180 O35 Zn5 125.3(10) . .
O7 C35 C36 114.6(12) . .
C34 C35 O7 126.3(12) . .
C34 C35 C36 119.1(13) . .
C35 C36 C39 122.1(14) . .
C37 C36 C35 115.7(13) . .
C37 C36 C39 122.2(14) . .
C180 O36 Zn6 126.4(9) . .
C7 C37 C36 126.5(14) . .
C7 C37 H37 116.7 . .
C36 C37 H37 116.7 . .
Zn1 O37 H37A 119(10) . .
Zn1 O37 H37B 104(10) . .
H37A O37 H37B 110(3) . .
O7 C38 H38A 109.5 . .
O7 C38 H38B 109.5 . .
O7 C38 H38C 109.5 . .
H38A C38 H38B 109.5 . .
H38A C38 H38C 109.5 . .
H38B C38 H38C 109.5 . .
C40 C39 C36 122.0(15) . .
C44 C39 C36 121.8(15) . .
C44 C39 C40 116.0(16) . .
C39 C40 H40 120.1 . .
C41 C40 C39 119.8(18) . .
C41 C40 H40 120.1 . .
Zn3 O41 H41 135(9) . .
C40 C41 H41A 118.8 . .
C42 C41 C40 122.5(19) . .
C42 C41 H41A 118.8 . .
C41 C42 H42 121.1 . .
C43 C42 C41 117.8(18) . .
C43 C42 H42 121.1 . .
C42 C43 C44 120.5(15) . .
C42 C43 C45 118.9(15) . .
C44 C43 C45 120.7(15) . .
C39 C44 H44 118.3 . .
C43 C44 C39 123.3(16) . .
C43 C44 H44 118.3 . .
O8 C45 C43 116.2(15) . .
O9 C45 O8 127.6(14) . .
O9 C45 C43 116.2(15) . .
C47 C46 C54 122.0(14) . .
C47 C46 C55 116.8(12) . .
C55 C46 C54 121.1(14) . .
C46 C47 C48 126.4(15) . .
C46 C47 C58 118.9(12) . .
C58 C47 C48 114.7(15) . .
C47 C48 H48A 108.6 . .
C47 C48 H48B 108.6 . .
C47 C48 C49 114.9(10) . .
H48A C48 H48B 107.5 . .
C49 C48 H48A 108.6 . .
C49 C48 H48B 108.6 . .
C50 C49 C48 128.1(15) . .
C50 C49 C67 116.2(13) . .
C67 C49 C48 115.5(14) . .
C49 C50 C51 120.4(14) . .
C70 C50 C49 120.7(13) . .
C70 C50 C51 118.9(14) . .
C50 C51 H51A 109.5 . .
C50 C51 H51B 109.5 . .
C50 C51 C52 110.8(10) . .
H51A C51 H51B 108.1 . .
C52 C51 H51A 109.5 . .
C52 C51 H51B 109.5 . .
C53 C52 C51 121.9(13) . .
C79 C52 C51 119.1(13) . .
C79 C52 C53 119.0(13) . .
C52 C53 C54 124.0(14) . .
C52 C53 C82 120.6(12) . .
C82 C53 C54 115.4(13) . .
C46 C54 H54A 109.3 . .
C46 C54 H54B 109.3 . .
C53 C54 C46 111.5(10) . .
C53 C54 H54A 109.3 . .
C53 C54 H54B 109.3 . .
H54A C54 H54B 108.0 . .
C46 C55 H55 116.5 . .
C56 C55 C46 126.9(16) . .
C56 C55 H55 116.5 . .
C55 C56 C57 114.2(14) . .
C55 C56 C60 120.0(16) . .
C57 C56 C60 125.8(15) . .
C56 C57 O10 116.2(14) . .
C58 C57 O10 120.7(14) . .
C58 C57 C56 123.1(14) . .
C47 C58 H58 120.0 . .
C57 C58 C47 120.1(15) . .
C57 C58 H58 120.0 . .
O10 C59 H59A 109.5 . .
O10 C59 H59B 109.5 . .
O10 C59 H59C 109.5 . .
H59A C59 H59B 109.5 . .
H59A C59 H59C 109.5 . .
H59B C59 H59C 109.5 . .
C61 C60 C56 119.6(14) . .
C61 C60 C65 115.1(15) . .
C65 C60 C56 125.3(16) . .
C60 C61 H61 118.6 . .
C62 C61 C60 122.8(16) . .
C62 C61 H61 118.6 . .
C61 C62 C63 120.6(15) . .
C61 C62 C66 122.6(16) . .
C63 C62 C66 116.8(15) . .
C62 C63 H63 121.2 . .
C64 C63 C62 117.5(16) . .
C64 C63 H63 121.2 . .
C63 C64 H64 119.9 . .
C65 C64 C63 120.3(19) . .
C65 C64 H64 119.9 . .
C60 C65 H65 118.4 . .
C64 C65 C60 123.1(18) . .
C64 C65 H65 118.4 . .
O11 C66 C62 113.8(15) . .
O12 C66 O11 126.9(15) . .
O12 C66 C62 119.4(16) . .
C49 C67 H67 119.0 . .
C68 C67 C49 121.9(16) . .
C68 C67 H67 119.0 . .
C67 C68 C69 118.0(16) . .
C67 C68 C72 118.9(15) . .
C69 C68 C72 123.0(16) . .
O13 C69 C68 113.4(14) . .
C70 C69 O13 127.2(14) . .
C70 C69 C68 119.2(14) . .
C50 C70 H70 118.2 . .
C69 C70 C50 123.7(15) . .
C69 C70 H70 118.2 . .
O13 C71 H71A 109.5 . .
O13 C71 H71B 109.5 . .
O13 C71 H71C 109.5 . .
H71A C71 H71B 109.5 . .
H71A C71 H71C 109.5 . .
H71B C71 H71C 109.5 . .
C73 C72 C68 120.6(16) . .
C73 C72 C77 118.6(17) . .
C77 C72 C68 120.5(15) . .
C72 C73 H73 120.3 . .
C74 C73 C72 119.5(15) . .
C74 C73 H73 120.3 . .
C73 C74 C78 117.2(14) . .
C75 C74 C73 120.3(15) . .
C75 C74 C78 122.5(15) . .
C74 C75 H75 118.5 . .
C74 C75 C76 123.1(18) . .
C76 C75 H75 118.5 . .
C75 C76 H76 120.0 . .
C77 C76 C75 120(2) . .
C77 C76 H76 120.0 . .
C72 C77 H77 120.8 . .
C76 C77 C72 118.5(18) . .
C76 C77 H77 120.8 . .
O14 C78 C74 117.4(15) . .
O15 C78 O14 129.2(14) . .
O15 C78 C74 113.3(15) . .
C52 C79 H79 117.6 . .
C52 C79 C80 124.7(14) . .
C80 C79 H79 117.6 . .
C79 C80 C84 121.2(14) . .
C81 C80 C79 115.6(14) . .
C81 C80 C84 123.0(15) . .
O16 C81 C80 116.1(13) . .
O16 C81 C82 120.8(12) . .
C80 C81 C82 123.1(13) . .
C53 C82 H82 121.7 . .
C81 C82 C53 116.7(13) . .
C81 C82 H82 121.7 . .
O16 C83 H83A 109.5 . .
O16 C83 H83B 109.5 . .
O16 C83 H83C 109.5 . .
H83A C83 H83B 109.5 . .
H83A C83 H83C 109.5 . .
H83B C83 H83C 109.5 . .
C85 C84 C80 122.7(16) . .
C85 C84 C89 114.8(16) . .
C89 C84 C80 122.4(15) . .
C84 C85 H85 118.6 . .
C84 C85 C86 122.9(16) . .
C86 C85 H85 118.6 . .
C85 C86 C90 115.7(15) . .
C87 C86 C85 122.9(15) . .
C87 C86 C90 121.4(15) . .
C86 C87 H87 122.1 . .
C86 C87 C88 115.9(16) . .
C88 C87 H87 122.1 . .
C87 C88 H88 119.1 . .
C89 C88 C87 122(2) . .
C89 C88 H88 119.1 . .
C84 C89 H89 119.5 . .
C88 C89 C84 121.1(18) . .
C88 C89 H89 119.5 . .
O17 C90 O18 127.9(14) . .
O17 C90 C86 122.2(16) . .
O18 C90 C86 109.9(15) . .
C92 C91 C99 120.7(12) . .
C100 C91 C92 119.1(11) . .
C100 C91 C99 120.1(13) . .
C91 C92 C93 124.1(12) . .
C103 C92 C91 114.5(11) . .
C103 C92 C93 121.4(12) . .
C92 C93 H93A 108.9 . .
C92 C93 H93B 108.9 . .
C92 C93 C94 113.2(10) . .
H93A C93 H93B 107.7 . .
C94 C93 H93A 108.9 . .
C94 C93 H93B 108.9 . .
C95 C94 C93 119.9(13) . .
C112 C94 C93 118.6(13) . .
C112 C94 C95 121.6(13) . .
C94 C95 C96 124.5(13) . .
C115 C95 C94 114.9(12) . .
C115 C95 C96 119.9(13) . .
C95 C96 H96A 108.7 . .
C95 C96 H96B 108.7 . .
C95 C96 C97 114.4(10) . .
H96A C96 H96B 107.6 . .
C97 C96 H96A 108.7 . .
C97 C96 H96B 108.7 . .
C98 C97 C96 122.0(13) . .
C98 C97 C124 120.1(12) . .
C124 C97 C96 117.8(13) . .
C97 C98 C99 127.1(13) . .
C97 C98 C127 119.2(12) . .
C127 C98 C99 113.6(12) . .
C91 C99 C98 111.7(9) . .
C91 C99 H99A 109.3 . .
C91 C99 H99B 109.3 . .
C98 C99 H99A 109.3 . .
C98 C99 H99B 109.3 . .
H99A C99 H99B 107.9 . .
C91 C100 H100 117.6 . .
C101 C100 C91 124.9(14) . .
C101 C100 H100 117.6 . .
O19 C101 C102 113.7(11) . .
C100 C101 O19 125.3(12) . .
C100 C101 C102 120.8(12) . .
C103 C102 C101 113.2(12) . .
C103 C102 C105 121.6(13) . .
C105 C102 C101 125.2(12) . .
C92 C103 C102 127.3(13) . .
C92 C103 H103 116.3 . .
C102 C103 H103 116.3 . .
O19 C104 H10A 109.5 . .
O19 C104 H10B 109.5 . .
O19 C104 H10C 109.5 . .
H10A C104 H10B 109.5 . .
H10A C104 H10C 109.5 . .
H10B C104 H10C 109.5 . .
C102 C105 C110 117.6(13) . .
C106 C105 C102 123.9(14) . .
C106 C105 C110 118.2(13) . .
C105 C106 H106 118.9 . .
C105 C106 C107 122.2(16) . .
C107 C106 H106 118.9 . .
C106 C107 H107 119.4 . .
C108 C107 C106 121.1(17) . .
C108 C107 H107 119.4 . .
C107 C108 H108 119.6 . .
C107 C108 C109 120.8(15) . .
C109 C108 H108 119.6 . .
C108 C109 C110 119.8(14) . .
C108 C109 C111 124.6(14) . .
C110 C109 C111 115.5(14) . .
C105 C110 H110 121.1 . .
C109 C110 C105 117.8(13) . .
C109 C110 H110 121.1 . .
O20 C111 C109 113.7(16) . .
O21 C111 O20 126.7(15) . .
O21 C111 C109 119.6(16) . .
C94 C112 H112 118.8 . .
C94 C112 C113 122.4(14) . .
C113 C112 H112 118.8 . .
O22 C113 C112 124.2(13) . .
C114 C113 O22 117.3(15) . .
C114 C113 C112 118.5(14) . .
C113 C114 C115 118.8(15) . .
C113 C114 C117 123.8(16) . .
C115 C114 C117 116.9(15) . .
C95 C115 C114 123.5(14) . .
C95 C115 H115 118.2 . .
C114 C115 H115 118.2 . .
O22 C116 H11A 109.5 . .
O22 C116 H11B 109.5 . .
O22 C116 H11C 109.5 . .
H11A C116 H11B 109.5 . .
H11A C116 H11C 109.5 . .
H11B C116 H11C 109.5 . .
C118 C117 C114 119.0(18) . .
C118 C117 C122 119.4(18) . .
C122 C117 C114 121.5(16) . .
C117 C118 H118 119.6 . .
C117 C118 C119 121(2) . .
C119 C118 H118 119.6 . .
C118 C119 H119 119.3 . .
C120 C119 C118 121(2) . .
C120 C119 H119 119.3 . .
C119 C120 H120 122.5 . .
C121 C120 C119 115.0(18) . .
C121 C120 H120 122.5 . .
C120 C121 C123 117.4(15) . .
C122 C121 C120 120.6(15) . .
C122 C121 C123 121.9(15) . .
C117 C122 H122 118.7 . .
C121 C122 C117 122.5(16) . .
C121 C122 H122 118.7 . .
O23 C123 O24 124.5(15) . .
O23 C123 C121 121.2(16) . .
O24 C123 C121 114.3(15) . .
C97 C124 H124 119.9 . .
C97 C124 C125 120.3(13) . .
C125 C124 H124 119.9 . .
O25 C125 C124 121.3(12) . .
C126 C125 O25 118.7(14) . .
C126 C125 C124 120.0(13) . .
C125 C126 C127 118.9(14) . .
C125 C126 C129 123.0(13) . .
C127 C126 C129 118.1(13) . .
C98 C127 H127 119.3 . .
C126 C127 C98 121.5(13) . .
C126 C127 H127 119.3 . .
O25 C128 H12A 109.5 . .
O25 C128 H12B 109.5 . .
O25 C128 H12C 109.5 . .
H12A C128 H12B 109.5 . .
H12A C128 H12C 109.5 . .
H12B C128 H12C 109.5 . .
C130 C129 C126 121.1(14) . .
C130 C129 C134 121.4(15) . .
C134 C129 C126 117.5(13) . .
C129 C130 H130 120.8 . .
C129 C130 C131 118.3(15) . .
C131 C130 H130 120.8 . .
C130 C131 H131 120.4 . .
C132 C131 C130 119.1(15) . .
C132 C131 H131 120.4 . .
C131 C132 H132 118.3 . .
C131 C132 C133 123.4(14) . .
C133 C132 H132 118.3 . .
C132 C133 C134 115.9(13) . .
C132 C133 C135 125.3(14) . .
C134 C133 C135 118.8(13) . .
C129 C134 C133 121.4(14) . .
C129 C134 H134 119.3 . .
C133 C134 H134 119.3 . .
O26 C135 O27 128.5(14) . .
O26 C135 C133 117.7(14) . .
O27 C135 C133 113.8(14) . .
C137 C136 C144 125.2(14) . .
C137 C136 C145 116.1(12) . .
C145 C136 C144 118.5(13) . .
C136 C137 C138 120.3(13) . .
C148 C137 C136 119.9(13) . .
C148 C137 C138 119.7(14) . .
C137 C138 H13A 109.1 . .
C137 C138 H13B 109.1 . .
C137 C138 C139 112.5(10) . .
H13A C138 H13B 107.8 . .
C139 C138 H13A 109.1 . .
C139 C138 H13B 109.1 . .
C140 C139 C138 125.9(12) . .
C140 C139 C157 117.2(11) . .
C157 C139 C138 116.9(12) . .
C139 C140 C141 120.2(13) . .
C139 C140 C160 120.8(11) . .
C160 C140 C141 119.0(13) . .
C140 C141 H14D 109.3 . .
C140 C141 H14E 109.3 . .
C140 C141 C142 111.5(10) . .
H14D C141 H14E 108.0 . .
C142 C141 H14D 109.3 . .
C142 C141 H14E 109.3 . .
C143 C142 C141 122.7(14) . .
C169 C142 C141 120.0(14) . .
C169 C142 C143 117.1(12) . .
C142 C143 C144 121.7(13) . .
C172 C143 C142 117.8(13) . .
C172 C143 C144 120.4(15) . .
C136 C144 C143 112.6(10) . .
C136 C144 H14F 109.1 . .
C136 C144 H14G 109.1 . .
C143 C144 H14F 109.1 . .
C143 C144 H14G 109.1 . .
H14F C144 H14G 107.8 . .
C136 C145 H145 119.0 . .
C146 C145 C136 122.0(14) . .
C146 C145 H145 119.0 . .
C145 C146 C147 119.9(15) . .
C145 C146 C150 116.9(14) . .
C147 C146 C150 123.1(15) . .
O28 C147 C148 128.9(12) . .
C146 C147 O28 113.7(14) . .
C146 C147 C148 117.4(13) . .
C137 C148 C147 124.6(14) . .
C137 C148 H148 117.7 . .
C147 C148 H148 117.7 . .
O28 C149 H14H 109.5 . .
O28 C149 H14I 109.5 . .
O28 C149 H14J 109.5 . .
H14H C149 H14I 109.5 . .
H14H C149 H14J 109.5 . .
H14I C149 H14J 109.5 . .
C151 C150 C146 119.9(15) . .
C155 C150 C146 119.6(17) . .
C155 C150 C151 120.2(17) . .
C150 C151 H151 120.3 . .
C152 C151 C150 119.4(16) . .
C152 C151 H151 120.3 . .
C151 C152 C156 118.0(16) . .
C153 C152 C151 122.7(17) . .
C153 C152 C156 118.8(16) . .
C152 C153 H153 122.0 . .
C154 C153 C152 115.9(19) . .
C154 C153 H153 122.0 . .
C153 C154 H154 118.3 . .
C153 C154 C155 123(2) . .
C155 C154 H154 118.3 . .
C150 C155 C154 118(2) . .
C150 C155 H155 121.0 . .
C154 C155 H155 121.0 . .
O29 C156 C152 118.5(15) . .
O30 C156 O29 123.8(16) . .
O30 C156 C152 117.7(16) . .
C139 C157 H157 119.7 . .
C158 C157 C139 120.5(13) . .
C158 C157 H157 119.7 . .
C157 C158 C162 115.8(13) . .
C159 C158 C157 120.3(14) . .
C159 C158 C162 123.9(14) . .
O31 C159 C160 119.9(12) . .
C158 C159 O31 118.0(13) . .
C158 C159 C160 122.0(13) . .
C140 C160 C159 118.9(12) . .
C140 C160 H160 120.5 . .
C159 C160 H160 120.5 . .
O31 C161 H16A 109.5 . .
O31 C161 H16B 109.5 . .
O31 C161 H16C 109.5 . .
H16A C161 H16B 109.5 . .
H16A C161 H16C 109.5 . .
H16B C161 H16C 109.5 . .
C163 C162 C158 118.2(14) . .
C163 C162 C167 120.3(14) . .
C167 C162 C158 121.2(13) . .
C162 C163 H163 119.8 . .
C164 C163 C162 120.4(15) . .
C164 C163 H163 119.8 . .
C163 C164 C165 118.1(14) . .
C163 C164 C168 119.2(15) . .
C165 C164 C168 122.7(15) . .
C164 C165 H165 119.0 . .
C166 C165 C164 122.0(15) . .
C166 C165 H165 119.0 . .
C165 C166 H166 118.8 . .
C165 C166 C167 122.3(16) . .
C167 C166 H166 118.8 . .
C162 C167 H167 121.7 . .
C166 C167 C162 116.6(15) . .
C166 C167 H167 121.7 . .
O32 C168 C164 115.6(16) . .
O33 C168 O32 129.1(15) . .
O33 C168 C164 115.1(17) . .
C142 C169 H169 117.1 . .
C142 C169 C170 125.9(15) . .
C170 C169 H169 117.1 . .
C169 C170 C171 113.8(14) . .
C169 C170 C174 120.4(14) . .
C171 C170 C174 125.8(14) . .
O34 C171 C170 112.2(13) . .
C172 C171 O34 126.0(14) . .
C172 C171 C170 121.7(13) . .
C143 C172 H172 118.3 . .
C171 C172 C143 123.5(16) . .
C171 C172 H172 118.3 . .
O34 C173 H17A 109.5 . .
O34 C173 H17B 109.5 . .
O34 C173 H17C 109.5 . .
H17A C173 H17B 109.5 . .
H17A C173 H17C 109.5 . .
H17B C173 H17C 109.5 . .
C175 C174 C170 119.4(13) . .
C175 C174 C179 115.8(15) . .
C179 C174 C170 124.8(14) . .
C174 C175 H175 119.1 . .
C176 C175 C174 121.7(14) . .
C176 C175 H175 119.1 . .
C175 C176 C177 120.5(14) . .
C175 C176 C180 119.8(14) . .
C177 C176 C180 119.7(14) . .
C176 C177 H177 121.6 . .
C178 C177 C176 116.7(15) . .
C178 C177 H177 121.6 . .
C177 C178 H178 119.3 . .
C179 C178 C177 121.4(17) . .
C179 C178 H178 119.3 . .
C174 C179 H179 118.4 . .
C178 C179 C174 123.2(17) . .
C178 C179 H179 118.4 . .
O35 C180 O36 126.6(14) . .
O35 C180 C176 116.6(14) . .
O36 C180 C176 116.9(14) . .
O1A C2A C3A 119.5(11) . .
O1A C2A N4A 121.4(10) . .
N4A C2A C3A 119.0(9) . .
C2A C3A H3AA 109.5 . .
C2A C3A H3AB 109.5 . .
C2A C3A H3AC 109.5 . .
H3AA C3A H3AB 109.5 . .
H3AA C3A H3AC 109.5 . .
H3AB C3A H3AC 109.5 . .
C2A N4A C5A 122.3(9) . .
C2A N4A C6A 121.9(9) . .
C5A N4A C6A 115.4(9) . .
N4A C5A H5AA 109.5 . .
N4A C5A H5AB 109.5 . .
N4A C5A H5AC 109.5 . .
H5AA C5A H5AB 109.5 . .
H5AA C5A H5AC 109.5 . .
H5AB C5A H5AC 109.5 . .
N4A C6A H6AA 109.5 . .
N4A C6A H6AB 109.5 . .
N4A C6A H6AC 109.5 . .
H6AA C6A H6AB 109.5 . .
H6AA C6A H6AC 109.5 . .
H6AB C6A H6AC 109.5 . .
O1B C2B C3B 120.4(11) . .
O1B C2B N4B 122.0(10) . .
N4B C2B C3B 117.6(9) . .
C2B C3B H3BA 109.5 . .
C2B C3B H3BB 109.5 . .
C2B C3B H3BC 109.5 . .
H3BA C3B H3BB 109.5 . .
H3BA C3B H3BC 109.5 . .
H3BB C3B H3BC 109.5 . .
C2B N4B C5B 122.7(9) . .
C2B N4B C6B 120.9(9) . .
C5B N4B C6B 115.9(8) . .
N4B C5B H5BA 109.5 . .
N4B C5B H5BB 109.5 . .
N4B C5B H5BC 109.5 . .
H5BA C5B H5BB 109.5 . .
H5BA C5B H5BC 109.5 . .
H5BB C5B H5BC 109.5 . .
N4B C6B H6BA 109.5 . .
N4B C6B H6BB 109.5 . .
N4B C6B H6BC 109.5 . .
H6BA C6B H6BB 109.5 . .
H6BA C6B H6BC 109.5 . .
H6BB C6B H6BC 109.5 . .
C2C O1C Zn2 135.1(10) . .
O1C C2C C3C 120.1(10) . .
O1C C2C N4C 121.1(9) . .
N4C C2C C3C 118.5(8) . .
C2C C3C H3CA 109.5 . .
C2C C3C H3CB 109.5 . .
C2C C3C H3CC 109.5 . .
H3CA C3C H3CB 109.5 . .
H3CA C3C H3CC 109.5 . .
H3CB C3C H3CC 109.5 . .
C2C N4C C5C 121.4(8) . .
C2C N4C C6C 121.5(8) . .
C5C N4C C6C 114.9(8) . .
N4C C5C H5CA 109.5 . .
N4C C5C H5CB 109.5 . .
N4C C5C H5CC 109.5 . .
H5CA C5C H5CB 109.5 . .
H5CA C5C H5CC 109.5 . .
H5CB C5C H5CC 109.5 . .
N4C C6C H6CA 109.5 . .
N4C C6C H6CB 109.5 . .
N4C C6C H6CC 109.5 . .
H6CA C6C H6CB 109.5 . .
H6CA C6C H6CC 109.5 . .
H6CB C6C H6CC 109.5 . .
O1D C2D C3D 121.1(10) . .
O1D C2D N4D 119.6(9) . .
N4D C2D C3D 119.3(9) . .
C2D C3D H3DA 109.5 . .
C2D C3D H3DB 109.5 . .
C2D C3D H3DC 109.5 . .
H3DA C3D H3DB 109.5 . .
H3DA C3D H3DC 109.5 . .
H3DB C3D H3DC 109.5 . .
C2D N4D C5D 121.1(8) . .
C2D N4D C6D 122.7(8) . .
C5D N4D C6D 116.1(8) . .
N4D C5D H5DA 109.5 . .
N4D C5D H5DB 109.5 . .
N4D C5D H5DC 109.5 . .
H5DA C5D H5DB 109.5 . .
H5DA C5D H5DC 109.5 . .
H5DB C5D H5DC 109.5 . .
N4D C6D H6DA 109.5 . .
N4D C6D H6DB 109.5 . .
N4D C6D H6DC 109.5 . .
H6DA C6D H6DB 109.5 . .
H6DA C6D H6DC 109.5 . .
H6DB C6D H6DC 109.5 . .
O1E C2E C3E 121.6(11) . .
O1E C2E N4E 120.3(10) . .
N4E C2E C3E 118.0(9) . .
C2E C3E H3EA 109.5 . .
C2E C3E H3EB 109.5 . .
C2E C3E H3EC 109.5 . .
H3EA C3E H3EB 109.5 . .
H3EA C3E H3EC 109.5 . .
H3EB C3E H3EC 109.5 . .
C2E N4E C5E 122.0(9) . .
C2E N4E C6E 121.3(9) . .
C5E N4E C6E 116.4(9) . .
N4E C5E H5EA 109.5 . .
N4E C5E H5EB 109.5 . .
N4E C5E H5EC 109.5 . .
H5EA C5E H5EB 109.5 . .
H5EA C5E H5EC 109.5 . .
H5EB C5E H5EC 109.5 . .
N4E C6E H6EA 109.5 . .
N4E C6E H6EB 109.5 . .
N4E C6E H6EC 109.5 . .
H6EA C6E H6EB 109.5 . .
H6EA C6E H6EC 109.5 . .
H6EB C6E H6EC 109.5 . .
O1F C2F C3F 120.8(9) . .
O1F C2F N4F 120.3(8) . .
N4F C2F C3F 118.9(8) . .
C2F C3F H3FA 109.5 . .
C2F C3F H3FB 109.5 . .
C2F C3F H3FC 109.5 . .
H3FA C3F H3FB 109.5 . .
H3FA C3F H3FC 109.5 . .
H3FB C3F H3FC 109.5 . .
C2F N4F C5F 121.5(8) . .
C2F N4F C6F 122.5(8) . .
C6F N4F C5F 115.8(8) . .
N4F C5F H5FA 109.5 . .
N4F C5F H5FB 109.5 . .
N4F C5F H5FC 109.5 . .
H5FA C5F H5FB 109.5 . .
H5FA C5F H5FC 109.5 . .
H5FB C5F H5FC 109.5 . .
N4F C6F H6FA 109.5 . .
N4F C6F H6FB 109.5 . .
N4F C6F H6FC 109.5 . .
H6FA C6F H6FB 109.5 . .
H6FA C6F H6FC 109.5 . .
H6FB C6F H6FC 109.5 . .

loop_
_geom_bond_atom_site_label_1
_geom_bond_atom_site_label_2
_geom_bond_distance
_geom_bond_site_symmetry_2
Zn1 Zn2 2.978(2) .
Zn1 O6 2.026(12) .
Zn1 O14 2.061(11) .
Zn1 O27 2.052(10) .
Zn1 O30 1.991(12) .
Zn1 O37 1.979(9) .
C1 C2 1.534(12) .
C1 C9 1.379(19) .
C1 C13 1.435(19) .
O1 C11 1.374(12) .
O1 C14 1.456(12) .
O2 Zn3 2.003(11) 1_545
O2 C21 1.270(18) .
Zn2 O5 2.072(11) .
Zn2 O15 2.058(11) .
Zn2 O26 2.023(10) .
Zn2 O29 2.051(12) .
Zn2 O1C 2.015(13) .
C2 H2A 0.9900 .
C2 H2B 0.9900 .
C2 C3 1.529(12) .
Zn3 O2 2.003(11) 1_565
Zn3 Zn4 2.991(2) .
Zn3 O18 2.064(11) 1_565
Zn3 O24 1.990(12) .
Zn3 O32 2.009(12) .
Zn3 O41 1.997(9) .
C3 C4 1.397(18) .
C3 C22 1.403(19) .
O3 Zn4 2.003(11) 1_545
O3 C21 1.287(19) .
Zn4 O3 2.003(11) 1_565
Zn4 O17 2.008(11) 1_565
Zn4 O23 1.980(12) .
Zn4 O33 2.069(12) .
Zn4 O42 1.976(10) .
C4 C5 1.527(12) .
C4 C25 1.396(19) .
O4 C23 1.376(12) .
O4 C26 1.449(13) .
Zn5 Zn6 3.000(3) .
Zn5 O8 2.006(11) 1_655
Zn5 O12 2.023(11) 1_655
Zn5 O21 2.038(12) .
Zn5 O35 2.034(11) .
Zn5 O43 2.000(10) .
C5 H5A 0.9900 .
C5 H5B 0.9900 .
C5 C6 1.516(12) .
O5 C33 1.269(17) .
Zn6 O9 2.105(10) 1_655
Zn6 O11 2.056(12) 1_655
Zn6 O20 2.039(11) .
Zn6 O36 2.061(10) .
Zn6 O44 2.031(10) .
O6 C33 1.255(18) .
C6 C7 1.453(18) .
C6 C34 1.363(19) .
C7 C8 1.547(12) .
C7 C37 1.282(17) .
O7 C35 1.378(11) .
O7 C38 1.454(11) .
O8 Zn5 2.006(11) 1_455
O8 C45 1.262(19) .
C8 H8A 0.9900 .
C8 H8B 0.9900 .
C8 C9 1.538(12) .
C9 C10 1.36(2) .
O9 Zn6 2.105(10) 1_455
O9 C45 1.249(18) .
O10 C57 1.396(12) .
O10 C59 1.463(13) .
C10 H10 0.9500 .
C10 C11 1.40(2) .
C11 C12 1.37(2) .
O11 Zn6 2.056(12) 1_455
O11 C66 1.263(19) .
O12 Zn5 2.023(11) 1_455
O12 C66 1.258(19) .
C12 C13 1.32(2) .
C12 C15 1.51(2) .
C13 H13 0.9500 .
O13 C69 1.395(12) .
O13 C71 1.446(13) .
C14 H14A 0.9800 .
C14 H14B 0.9800 .
C14 H14C 0.9800 .
O14 C78 1.279(18) .
C15 C16 1.43(2) .
C15 C20 1.35(2) .
O15 C78 1.231(19) .
C16 H16 0.9500 .
C16 C17 1.38(2) .
O16 C81 1.377(12) .
O16 C83 1.434(12) .
O17 Zn4 2.007(11) 1_545
O17 C90 1.216(19) .
C17 H17 0.9500 .
C17 C18 1.35(2) .
O18 Zn3 2.064(11) 1_545
O18 C90 1.34(2) .
C18 H18 0.9500 .
C18 C19 1.41(2) .
O19 C101 1.395(11) .
O19 C104 1.427(11) .
C19 C20 1.41(2) .
C19 C21 1.508(14) .
C20 H20 0.9500 .
O20 C111 1.261(19) .
O21 C111 1.217(19) .
C22 H22 0.9500 .
C22 C23 1.41(2) .
O22 C113 1.382(12) .
O22 C116 1.428(12) .
O23 C123 1.195(18) .
C23 C24 1.38(2) .
C24 C25 1.41(2) .
C24 C27 1.47(2) .
O24 C123 1.30(2) .
C25 H25 0.9500 .
O25 C125 1.386(12) .
O25 C128 1.441(13) .
C26 H26A 0.9800 .
C26 H26B 0.9800 .
C26 H26C 0.9800 .
O26 C135 1.227(16) .
O27 C135 1.246(17) .
C27 C28 1.44(2) .
C27 C32 1.36(2) .
O28 C147 1.379(12) .
O28 C149 1.452(12) .
C28 H28 0.9500 .
C28 C29 1.41(2) .
C29 H29 0.9500 .
C29 C30 1.37(2) .
O29 C156 1.314(19) .
O30 C156 1.227(18) .
C30 H30 0.9500 .
C30 C31 1.38(2) .
O31 C159 1.388(12) .
O31 C161 1.443(12) .
C31 C32 1.45(2) .
C31 C33 1.45(2) .
C32 H32 0.9500 .
O32 C168 1.24(2) .
O33 C168 1.23(2) .
O34 C171 1.404(12) .
O34 C173 1.435(13) .
C34 H34 0.9500 .
C34 C35 1.355(19) .
O35 C180 1.250(17) .
C35 C36 1.422(18) .
C36 C37 1.394(19) .
C36 C39 1.51(2) .
O36 C180 1.252(17) .
C37 H37 0.9500 .
O37 H37A 0.840(5) .
O37 H37B 0.840(5) .
C38 H38A 0.9800 .
C38 H38B 0.9800 .
C38 H38C 0.9800 .
C39 C40 1.40(2) .
C39 C44 1.38(2) .
C40 H40 0.9500 .
C40 C41 1.38(2) .
O41 H41 0.841(5) .
C41 H41A 0.9500 .
C41 C42 1.38(2) .
C42 H42 0.9500 .
C42 C43 1.36(2) .
C43 C44 1.36(2) .
C43 C45 1.522(14) .
C44 H44 0.9500 .
C46 C47 1.35(2) .
C46 C54 1.548(12) .
C46 C55 1.408(19) .
C47 C48 1.506(12) .
C47 C58 1.44(2) .
C48 H48A 0.9900 .
C48 H48B 0.9900 .
C48 C49 1.521(12) .
C49 C50 1.39(2) .
C49 C67 1.43(2) .
C50 C51 1.528(12) .
C50 C70 1.38(2) .
C51 H51A 0.9900 .
C51 H51B 0.9900 .
C51 C52 1.538(12) .
C52 C53 1.380(19) .
C52 C79 1.350(19) .
C53 C54 1.519(12) .
C53 C82 1.46(2) .
C54 H54A 0.9900 .
C54 H54B 0.9900 .
C55 H55 0.9500 .
C55 C56 1.35(2) .
C56 C57 1.38(2) .
C56 C60 1.45(2) .
C57 C58 1.36(2) .
C58 H58 0.9500 .
C59 H59A 0.9800 .
C59 H59B 0.9800 .
C59 H59C 0.9800 .
C60 C61 1.41(2) .
C60 C65 1.44(2) .
C61 H61 0.9500 .
C61 C62 1.34(2) .
C62 C63 1.43(2) .
C62 C66 1.526(14) .
C63 H63 0.9500 .
C63 C64 1.41(2) .
C64 H64 0.9500 .
C64 C65 1.34(2) .
C65 H65 0.9500 .
C67 H67 0.9500 .
C67 C68 1.38(2) .
C68 C69 1.44(2) .
C68 C72 1.49(2) .
C69 C70 1.31(2) .
C70 H70 0.9500 .
C71 H71A 0.9800 .
C71 H71B 0.9800 .
C71 H71C 0.9800 .
C72 C73 1.45(2) .
C72 C77 1.49(2) .
C73 H73 0.9500 .
C73 C74 1.44(2) .
C74 C75 1.34(2) .
C74 C78 1.514(14) .
C75 H75 0.9500 .
C75 C76 1.43(3) .
C76 H76 0.9500 .
C76 C77 1.41(3) .
C77 H77 0.9500 .
C79 H79 0.9500 .
C79 C80 1.43(2) .
C80 C81 1.386(19) .
C80 C84 1.46(2) .
C81 C82 1.42(2) .
C82 H82 0.9500 .
C83 H83A 0.9800 .
C83 H83B 0.9800 .
C83 H83C 0.9800 .
C84 C85 1.37(2) .
C84 C89 1.44(2) .
C85 H85 0.9500 .
C85 C86 1.38(2) .
C86 C87 1.36(2) .
C86 C90 1.534(14) .
C87 H87 0.9500 .
C87 C88 1.42(2) .
C88 H88 0.9500 .
C88 C89 1.36(2) .
C89 H89 0.9500 .
C91 C92 1.440(18) .
C91 C99 1.529(12) .
C91 C100 1.354(19) .
C92 C93 1.521(12) .
C92 C103 1.402(18) .
C93 H93A 0.9900 .
C93 H93B 0.9900 .
C93 C94 1.525(12) .
C94 C95 1.405(18) .
C94 C112 1.35(2) .
C95 C96 1.506(12) .
C95 C115 1.40(2) .
C96 H96A 0.9900 .
C96 H96B 0.9900 .
C96 C97 1.527(12) .
C97 C98 1.357(19) .
C97 C124 1.39(2) .
C98 C99 1.533(12) .
C98 C127 1.419(19) .
C99 H99A 0.9900 .
C99 H99B 0.9900 .
C100 H100 0.9500 .
C100 C101 1.345(18) .
C101 C102 1.434(17) .
C102 C103 1.406(18) .
C102 C105 1.419(18) .
C103 H103 0.9500 .
C104 H10A 0.9800 .
C104 H10B 0.9800 .
C104 H10C 0.9800 .
C105 C106 1.37(2) .
C105 C110 1.47(2) .
C106 H106 0.9500 .
C106 C107 1.38(2) .
C107 H107 0.9500 .
C107 C108 1.36(2) .
C108 H108 0.9500 .
C108 C109 1.40(2) .
C109 C110 1.427(19) .
C109 C111 1.506(14) .
C110 H110 0.9500 .
C112 H112 0.9500 .
C112 C113 1.41(2) .
C113 C114 1.35(2) .
C114 C115 1.41(2) .
C114 C117 1.50(2) .
C115 H115 0.9500 .
C116 H11A 0.9800 .
C116 H11B 0.9800 .
C116 H11C 0.9800 .
C117 C118 1.28(2) .
C117 C122 1.37(2) .
C118 H118 0.9500 .
C118 C119 1.41(3) .
C119 H119 0.9500 .
C119 C120 1.40(3) .
C120 H120 0.9500 .
C120 C121 1.39(2) .
C121 C122 1.36(2) .
C121 C123 1.520(14) .
C122 H122 0.9500 .
C124 H124 0.9500 .
C124 C125 1.43(2) .
C125 C126 1.362(19) .
C126 C127 1.394(19) .
C126 C129 1.57(2) .
C127 H127 0.9500 .
C128 H12A 0.9800 .
C128 H12B 0.9800 .
C128 H12C 0.9800 .
C129 C130 1.334(19) .
C129 C134 1.347(19) .
C130 H130 0.9500 .
C130 C131 1.46(2) .
C131 H131 0.9500 .
C131 C132 1.32(2) .
C132 H132 0.9500 .
C132 C133 1.365(19) .
C133 C134 1.44(2) .
C133 C135 1.528(14) .
C134 H134 0.9500 .
C136 C137 1.410(19) .
C136 C144 1.516(12) .
C136 C145 1.44(2) .
C137 C138 1.523(12) .
C137 C148 1.315(19) .
C138 H13A 0.9900 .
C138 H13B 0.9900 .
C138 C139 1.541(12) .
C139 C140 1.395(19) .
C139 C157 1.468(19) .
C140 C141 1.521(12) .
C140 C160 1.41(2) .
C141 H14D 0.9900 .
C141 H14E 0.9900 .
C141 C142 1.542(12) .
C142 C143 1.45(2) .
C142 C169 1.38(2) .
C143 C144 1.527(12) .
C143 C172 1.38(2) .
C144 H14F 0.9900 .
C144 H14G 0.9900 .
C145 H145 0.9500 .
C145 C146 1.37(2) .
C146 C147 1.37(2) .
C146 C150 1.49(2) .
C147 C148 1.41(2) .
C148 H148 0.9500 .
C149 H14H 0.9800 .
C149 H14I 0.9800 .
C149 H14J 0.9800 .
C150 C151 1.41(2) .
C150 C155 1.36(2) .
C151 H151 0.9500 .
C151 C152 1.41(2) .
C152 C153 1.38(2) .
C152 C156 1.515(14) .
C153 H153 0.9500 .
C153 C154 1.37(3) .
C154 H154 0.9500 .
C154 C155 1.46(3) .
C155 H155 0.9500 .
C157 H157 0.9500 .
C157 C158 1.39(2) .
C158 C159 1.337(18) .
C158 C162 1.510(19) .
C159 C160 1.415(19) .
C160 H160 0.9500 .
C161 H16A 0.9800 .
C161 H16B 0.9800 .
C161 H16C 0.9800 .
C162 C163 1.42(2) .
C162 C167 1.42(2) .
C163 H163 0.9500 .
C163 C164 1.40(2) .
C164 C165 1.40(2) .
C164 C168 1.522(14) .
C165 H165 0.9500 .
C165 C166 1.34(2) .
C166 H166 0.9500 .
C166 C167 1.42(2) .
C167 H167 0.9500 .
C169 H169 0.9500 .
C169 C170 1.39(2) .
C170 C171 1.46(2) .
C170 C174 1.49(2) .
C171 C172 1.33(2) .
C172 H172 0.9500 .
C173 H17A 0.9800 .
C173 H17B 0.9800 .
C173 H17C 0.9800 .
C174 C175 1.38(2) .
C174 C179 1.41(2) .
C175 H175 0.9500 .
C175 C176 1.369(19) .
C176 C177 1.40(2) .
C176 C180 1.523(14) .
C177 H177 0.9500 .
C177 C178 1.40(2) .
C178 H178 0.9500 .
C178 C179 1.30(2) .
C179 H179 0.9500 .
O1A C2A 1.233(4) .
C2A C3A 1.503(4) .
C2A N4A 1.305(4) .
C3A H3AA 0.9800 .
C3A H3AB 0.9800 .
C3A H3AC 0.9800 .
N4A C5A 1.462(4) .
N4A C6A 1.465(4) .
C5A H5AA 0.9800 .
C5A H5AB 0.9800 .
C5A H5AC 0.9800 .
C6A H6AA 0.9800 .
C6A H6AB 0.9800 .
C6A H6AC 0.9800 .
O1B C2B 1.232(4) .
C2B C3B 1.506(4) .
C2B N4B 1.305(4) .
C3B H3BA 0.9800 .
C3B H3BB 0.9800 .
C3B H3BC 0.9800 .
N4B C5B 1.459(4) .
N4B C6B 1.466(4) .
C5B H5BA 0.9800 .
C5B H5BB 0.9800 .
C5B H5BC 0.9800 .
C6B H6BA 0.9800 .
C6B H6BB 0.9800 .
C6B H6BC 0.9800 .
O1C C2C 1.232(4) .
C2C C3C 1.503(4) .
C2C N4C 1.305(4) .
C3C H3CA 0.9800 .
C3C H3CB 0.9800 .
C3C H3CC 0.9800 .
N4C C5C 1.464(4) .
N4C C6C 1.466(4) .
C5C H5CA 0.9800 .
C5C H5CB 0.9800 .
C5C H5CC 0.9800 .
C6C H6CA 0.9800 .
C6C H6CB 0.9800 .
C6C H6CC 0.9800 .
O1D C2D 1.233(4) .
C2D C3D 1.503(4) .
C2D N4D 1.304(4) .
C3D H3DA 0.9800 .
C3D H3DB 0.9800 .
C3D H3DC 0.9800 .
N4D C5D 1.462(4) .
N4D C6D 1.464(4) .
C5D H5DA 0.9800 .
C5D H5DB 0.9800 .
C5D H5DC 0.9800 .
C6D H6DA 0.9800 .
C6D H6DB 0.9800 .
C6D H6DC 0.9800 .
O1E C2E 1.234(4) .
C2E C3E 1.504(4) .
C2E N4E 1.304(4) .
C3E H3EA 0.9800 .
C3E H3EB 0.9800 .
C3E H3EC 0.9800 .
N4E C5E 1.462(4) .
N4E C6E 1.464(4) .
C5E H5EA 0.9800 .
C5E H5EB 0.9800 .
C5E H5EC 0.9800 .
C6E H6EA 0.9800 .
C6E H6EB 0.9800 .
C6E H6EC 0.9800 .
O1F C2F 1.233(4) .
C2F C3F 1.503(4) .
C2F N4F 1.305(4) .
C3F H3FA 0.9800 .
C3F H3FB 0.9800 .
C3F H3FC 0.9800 .
N4F C5F 1.464(4) .
N4F C6F 1.464(4) .
C5F H5FA 0.9800 .
C5F H5FB 0.9800 .
C5F H5FC 0.9800 .
C6F H6FA 0.9800 .
C6F H6FB 0.9800 .
C6F H6FC 0.9800 .

loop_
_geom_hbond_atom_site_label_D
_geom_hbond_atom_site_label_H
_geom_hbond_atom_site_label_A
_geom_hbond_distance_DH
_geom_hbond_distance_HA
_geom_hbond_distance_DA
_geom_hbond_angle_DHA
O37 H37A O1A 0.840(5) 2.02(4) 2.81(2) 156(10)
O37 H37B O1B 0.840(5) 1.88(8) 2.65(2) 152(16)
O41 H41 O1D 0.841(5) 1.75(4) 2.550(17) 159(12)

loop_
_geom_torsion_atom_site_label_1
_geom_torsion_atom_site_label_2
_geom_torsion_atom_site_label_3
_geom_torsion_atom_site_label_4
_geom_torsion
_geom_torsion_site_symmetry_1
Zn1 O6 C33 O5 -15.3(12) .
Zn1 O6 C33 C31 165.8(7) .
Zn1 O14 C78 O15 2(2) .
Zn1 O14 C78 C74 -175.6(8) .
Zn1 O27 C135 O26 9.7(14) .
Zn1 O27 C135 C133 -170.1(7) .
Zn1 O30 C156 O29 -13.6(18) .
Zn1 O30 C156 C152 165.2(8) .
C1 C2 C3 C4 -93.7(16) .
C1 C2 C3 C22 87.7(15) .
C1 C9 C10 C11 -4(2) .
O1 C11 C12 C13 -177.4(15) .
O1 C11 C12 C15 4(2) .
Zn2 O5 C33 O6 0.3(12) .
Zn2 O5 C33 C31 179.2(7) .
Zn2 O15 C78 O14 -8(2) .
Zn2 O15 C78 C74 170.0(8) .
Zn2 O26 C135 O27 -23.6(12) .
Zn2 O26 C135 C133 156.2(7) .
Zn2 O29 C156 O30 7.7(19) .
Zn2 O29 C156 C152 -171.2(8) .
Zn2 O1C C2C C3C 25.0(16) .
Zn2 O1C C2C N4C -160.8(14) .
C2 C1 C9 C8 -6.8(19) .
C2 C1 C9 C10 -178.8(13) .
C2 C1 C13 C12 177.5(14) .
C2 C3 C4 C5 2(2) .
C2 C3 C4 C25 178.6(12) .
C2 C3 C22 C23 178.9(13) .
Zn3 O2 C21 O3 10.7(13) 1_545
Zn3 O2 C21 C19 -169.6(7) 1_545
Zn3 O18 C90 O17 5.0(19) 1_545
Zn3 O18 C90 C86 -175.7(7) 1_545
Zn3 O24 C123 O23 -11.1(14) .
Zn3 O24 C123 C121 168.4(9) .
Zn3 O32 C168 O33 16(2) .
Zn3 O32 C168 C164 -158.4(9) .
C3 C4 C5 C6 95.1(16) .
C3 C4 C25 C24 3(2) .
C3 C22 C23 O4 176.2(14) .
C3 C22 C23 C24 3(2) .
Zn4 O3 C21 O2 -6.4(13) 1_545
Zn4 O3 C21 C19 173.9(8) 1_545
Zn4 O17 C90 O18 7(2) 1_545
Zn4 O17 C90 C86 -171.9(8) 1_545
Zn4 O23 C123 O24 16.9(14) .
Zn4 O23 C123 C121 -162.5(8) .
Zn4 O33 C168 O32 -2(2) .
Zn4 O33 C168 C164 173.3(8) .
C4 C3 C22 C23 0(2) .
C4 C5 C6 C7 -97.1(14) .
C4 C5 C6 C34 79.1(16) .
O4 C23 C24 C25 -177.0(13) .
O4 C23 C24 C27 1(2) .
Zn5 O8 C45 O9 9.8(13) 1_455
Zn5 O8 C45 C43 -170.8(8) 1_455
Zn5 O12 C66 O11 -5(2) 1_455
Zn5 O12 C66 C62 175.9(8) 1_455
Zn5 O21 C111 O20 -9.3(15) .
Zn5 O21 C111 C109 172.1(7) .
Zn5 O35 C180 O36 25.8(18) .
Zn5 O35 C180 C176 -153.6(8) .
C5 C4 C25 C24 179.1(12) .
C5 C6 C7 C8 -1.3(16) .
C5 C6 C7 C37 -179.7(11) .
C5 C6 C34 C35 -179.9(12) .
Zn6 O9 C45 O8 -6.6(13) 1_455
Zn6 O9 C45 C43 174.1(7) 1_455
Zn6 O11 C66 O12 14.6(19) 1_455
Zn6 O11 C66 C62 -166.6(7) 1_455
Zn6 O20 C111 O21 12.2(12) .
Zn6 O20 C111 C109 -169.1(6) .
Zn6 O36 C180 O35 -13.1(19) .
Zn6 O36 C180 C176 166.3(7) .
C6 C7 C8 C9 100.3(14) .
C6 C7 C37 C36 -2(2) .
C6 C34 C35 O7 179.6(12) .
C6 C34 C35 C36 1(2) .
C7 C6 C34 C35 -3.5(19) .
C7 C8 C9 C1 -96.0(15) .
C7 C8 C9 C10 76.0(17) .
O7 C35 C36 C37 -177.8(11) .
O7 C35 C36 C39 2.9(18) .
C8 C7 C37 C36 179.4(11) .
C8 C9 C10 C11 -176.0(12) .
C9 C1 C2 C3 99.6(15) .
C9 C1 C13 C12 -5(2) .
C9 C10 C11 O1 175.9(14) .
C9 C10 C11 C12 5(2) .
O10 C57 C58 C47 -178.6(14) .
C10 C11 C12 C13 -6(2) .
C10 C11 C12 C15 175.1(14) .
C11 C12 C13 C1 6(2) .
C11 C12 C15 C16 58(2) .
C11 C12 C15 C20 -125.3(18) .
C12 C15 C16 C17 178.3(17) .
C12 C15 C20 C19 -177.9(13) .
C13 C1 C2 C3 -82.7(15) .
C13 C1 C9 C8 175.5(11) .
C13 C1 C9 C10 3.5(19) .
C13 C12 C15 C16 -120.9(19) .
C13 C12 C15 C20 56(2) .
O13 C69 C70 C50 -177.0(14) .
C14 O1 C11 C10 2(2) .
C14 O1 C11 C12 173.4(14) .
C15 C12 C13 C1 -175.1(13) .
C15 C16 C17 C18 -4(3) .
C16 C15 C20 C19 -1(2) .
C16 C17 C18 C19 6(3) .
O16 C81 C82 C53 -176.8(12) .
C17 C18 C19 C20 -5(3) .
C17 C18 C19 C21 176.7(15) .
C18 C19 C20 C15 3(2) .
C18 C19 C21 O2 20.0(16) .
C18 C19 C21 O3 -160.3(13) .
O19 C101 C102 C103 -178.7(11) .
O19 C101 C102 C105 0.8(19) .
C20 C15 C16 C17 2(3) .
C20 C19 C21 O2 -158.0(12) .
C20 C19 C21 O3 21.7(15) .
C21 C19 C20 C15 -178.8(13) .
C22 C3 C4 C5 -179.3(12) .
C22 C3 C4 C25 -3(2) .
C22 C23 C24 C25 -3(2) .
C22 C23 C24 C27 174.5(15) .
O22 C113 C114 C115 -175.9(14) .
O22 C113 C114 C117 -4(2) .
C23 C24 C25 C4 0(2) .
C23 C24 C27 C28 49(2) .
C23 C24 C27 C32 -131.0(18) .
C24 C27 C28 C29 176.2(15) .
C24 C27 C32 C31 -176.5(13) .
C25 C4 C5 C6 -81.3(16) .
C25 C24 C27 C28 -133.6(15) .
C25 C24 C27 C32 47(2) .
O25 C125 C126 C127 -178.3(13) .
O25 C125 C126 C129 1(2) .
C26 O4 C23 C22 -10(2) .
C26 O4 C23 C24 163.6(16) .
C27 C24 C25 C4 -177.6(14) .
C27 C28 C29 C30 -1(3) .
O28 C147 C148 C137 178.9(14) .
C28 C27 C32 C31 4(2) .
C28 C29 C30 C31 6(3) .
C29 C30 C31 C32 -6(2) .
C29 C30 C31 C33 175.8(14) .
C30 C31 C32 C27 1.1(19) .
C30 C31 C33 O5 13.9(15) .
C30 C31 C33 O6 -167.2(12) .
O31 C159 C160 C140 -177.8(13) .
C32 C27 C28 C29 -4(2) .
C32 C31 C33 O5 -164.2(10) .
C32 C31 C33 O6 14.7(14) .
C33 C31 C32 C27 179.3(12) .
O34 C171 C172 C143 -171.9(15) .
C34 C6 C7 C8 -177.5(11) .
C34 C6 C7 C37 4.0(17) .
C34 C35 C36 C37 0.9(18) .
C34 C35 C36 C39 -178.4(13) .
C35 C36 C37 C7 -0.2(19) .
C35 C36 C39 C40 64(2) .
C35 C36 C39 C44 -120.9(17) .
C36 C39 C40 C41 178.7(17) .
C36 C39 C44 C43 -178.6(14) .
C37 C7 C8 C9 -81.3(16) .
C37 C36 C39 C40 -114.9(19) .
C37 C36 C39 C44 60(2) .
C38 O7 C35 C34 -7.7(19) .
C38 O7 C35 C36 170.9(11) .
C39 C36 C37 C7 179.1(13) .
C39 C40 C41 C42 -4(3) .
C40 C39 C44 C43 -4(2) .
C40 C41 C42 C43 3(3) .
C41 C42 C43 C44 -3(3) .
C41 C42 C43 C45 178.1(15) .
C42 C43 C44 C39 3(2) .
C42 C43 C45 O8 23.0(16) .
C42 C43 C45 O9 -157.6(14) .
C44 C39 C40 C41 4(3) .
C44 C43 C45 O8 -155.9(12) .
C44 C43 C45 O9 23.5(15) .
C45 C43 C44 C39 -177.8(13) .
C46 C47 C48 C49 91.6(19) .
C46 C47 C58 C57 -1(2) .
C46 C55 C56 C57 -1(2) .
C46 C55 C56 C60 177.7(14) .
C47 C46 C54 C53 -94.0(17) .
C47 C46 C55 C56 1(2) .
C47 C48 C49 C50 -91.1(19) .
C47 C48 C49 C67 84.0(17) .
C48 C47 C58 C57 178.4(13) .
C48 C49 C50 C51 0(2) .
C48 C49 C50 C70 -179.1(13) .
C48 C49 C67 C68 179.3(13) .
C49 C50 C51 C52 94.8(16) .
C49 C50 C70 C69 -3(2) .
C49 C67 C68 C69 1(2) .
C49 C67 C68 C72 178.9(14) .
C50 C49 C67 C68 -5(2) .
C50 C51 C52 C53 -98.5(15) .
C50 C51 C52 C79 80.8(16) .
C51 C50 C70 C69 177.6(15) .
C51 C52 C53 C54 0.4(19) .
C51 C52 C53 C82 178.9(12) .
C51 C52 C79 C80 177.9(12) .
C52 C53 C54 C46 97.4(16) .
C52 C53 C82 C81 0(2) .
C52 C79 C80 C81 6(2) .
C52 C79 C80 C84 -178.3(14) .
C53 C52 C79 C80 -3(2) .
C54 C46 C47 C48 -2(2) .
C54 C46 C47 C58 177.6(12) .
C54 C46 C55 C56 -176.3(13) .
C54 C53 C82 C81 179.0(12) .
C55 C46 C47 C48 -179.0(12) .
C55 C46 C47 C58 0(2) .
C55 C46 C54 C53 83.0(17) .
C55 C56 C57 O10 179.9(14) .
C55 C56 C57 C58 1(2) .
C55 C56 C60 C61 -52(2) .
C55 C56 C60 C65 128.3(19) .
C56 C57 C58 C47 1(2) .
C56 C60 C61 C62 179.3(14) .
C56 C60 C65 C64 179.5(19) .
C57 C56 C60 C61 126.6(19) .
C57 C56 C60 C65 -53(3) .
C58 C47 C48 C49 -87.9(17) .
C59 O10 C57 C56 -147.4(17) .
C59 O10 C57 C58 32(2) .
C60 C56 C57 O10 1(2) .
C60 C56 C57 C58 -178.4(16) .
C60 C61 C62 C63 -3(2) .
C60 C61 C62 C66 -178.7(14) .
C61 C60 C65 C64 0(3) .
C61 C62 C63 C64 8(2) .
C61 C62 C66 O11 -15.3(18) .
C61 C62 C66 O12 163.6(13) .
C62 C63 C64 C65 -9(3) .
C63 C62 C66 O11 168.9(13) .
C63 C62 C66 O12 -12.2(18) .
C63 C64 C65 C60 5(3) .
C65 C60 C61 C62 -1(2) .
C66 C62 C63 C64 -175.8(15) .
C67 C49 C50 C51 -175.0(12) .
C67 C49 C50 C70 6(2) .
C67 C68 C69 O13 178.3(13) .
C67 C68 C69 C70 1(2) .
C67 C68 C72 C73 -50(2) .
C67 C68 C72 C77 123.6(18) .
C68 C69 C70 C50 -1(3) .
C68 C72 C73 C74 175.7(14) .
C68 C72 C77 C76 -174(2) .
C69 C68 C72 C73 127.3(17) .
C69 C68 C72 C77 -59(2) .
C70 C50 C51 C52 -86.1(16) .
C71 O13 C69 C68 -172.5(15) .
C71 O13 C69 C70 4(3) .
C72 C68 C69 O13 1(2) .
C72 C68 C69 C70 -175.9(16) .
C72 C73 C74 C75 -2(2) .
C72 C73 C74 C78 178.6(13) .
C73 C72 C77 C76 0(3) .
C73 C74 C75 C76 1(3) .
C73 C74 C78 O14 -26.0(17) .
C73 C74 C78 O15 156.0(13) .
C74 C75 C76 C77 1(3) .
C75 C74 C78 O14 154.9(15) .
C75 C74 C78 O15 -23(2) .
C75 C76 C77 C72 -1(3) .
C77 C72 C73 C74 2(2) .
C78 C74 C75 C76 -179.9(18) .
C79 C52 C53 C54 -178.9(12) .
C79 C52 C53 C82 0(2) .
C79 C80 C81 O16 174.1(12) .
C79 C80 C81 C82 -6(2) .
C79 C80 C84 C85 -58(2) .
C79 C80 C84 C89 125.1(17) .
C80 C81 C82 C53 3(2) .
C80 C84 C85 C86 179.1(14) .
C80 C84 C89 C88 -174.3(18) .
C81 C80 C84 C85 118.1(18) .
C81 C80 C84 C89 -59(2) .
C82 C53 C54 C46 -81.1(16) .
C83 O16 C81 C80 -175.1(13) .
C83 O16 C81 C82 5(2) .
C84 C80 C81 O16 -2(2) .
C84 C80 C81 C82 178.5(14) .
C84 C85 C86 C87 0(2) .
C84 C85 C86 C90 -179.5(13) .
C85 C84 C89 C88 8(3) .
C85 C86 C87 C88 -1(2) .
C85 C86 C90 O17 -15.8(18) .
C85 C86 C90 O18 164.8(11) .
C86 C87 C88 C89 6(3) .
C87 C86 C90 O17 164.8(14) .
C87 C86 C90 O18 -14.6(17) .
C87 C88 C89 C84 -10(3) .
C89 C84 C85 C86 -3(2) .
C90 C86 C87 C88 178.6(15) .
C91 C92 C93 C94 97.9(15) .
C91 C92 C103 C102 -1(2) .
C91 C100 C101 O19 -179.2(13) .
C91 C100 C101 C102 -5(2) .
C92 C91 C99 C98 -90.9(15) .
C92 C91 C100 C101 0(2) .
C92 C93 C94 C95 -102.3(14) .
C92 C93 C94 C112 79.2(16) .
C93 C92 C103 C102 -178.4(12) .
C93 C94 C95 C96 10.6(18) .
C93 C94 C95 C115 -179.8(11) .
C93 C94 C112 C113 179.2(13) .
C94 C95 C96 C97 87.4(17) .
C94 C95 C115 C114 4(2) .
C94 C112 C113 O22 178.7(14) .
C94 C112 C113 C114 -3(2) .
C95 C94 C112 C113 1(2) .
C95 C96 C97 C98 -97.6(17) .
C95 C96 C97 C124 79.9(17) .
C96 C95 C115 C114 174.5(13) .
C96 C97 C98 C99 1(2) .
C96 C97 C98 C127 176.8(12) .
C96 C97 C124 C125 -175.7(13) .
C97 C98 C99 C91 96.0(16) .
C97 C98 C127 C126 -1(2) .
C97 C124 C125 O25 176.2(14) .
C97 C124 C125 C126 -1(2) .
C98 C97 C124 C125 2(2) .
C99 C91 C92 C93 -1.0(18) .
C99 C91 C92 C103 -178.6(11) .
C99 C91 C100 C101 -178.8(13) .
C99 C98 C127 C126 175.3(12) .
C100 C91 C92 C93 -179.6(13) .
C100 C91 C92 C103 2.8(18) .
C100 C91 C99 C98 87.7(16) .
C100 C101 C102 C103 6.2(19) .
C100 C101 C102 C105 -174.3(14) .
C101 C102 C103 C92 -3.6(19) .
C101 C102 C105 C106 51(2) .
C101 C102 C105 C110 -135.3(14) .
C102 C105 C106 C107 171.4(15) .
C102 C105 C110 C109 -173.0(11) .
C103 C92 C93 C94 -84.6(16) .
C103 C102 C105 C106 -130.0(16) .
C103 C102 C105 C110 44.2(18) .
C104 O19 C101 C100 -5(2) .
C104 O19 C101 C102 179.8(12) .
C105 C102 C103 C92 176.9(13) .
C105 C106 C107 C108 2(3) .
C106 C105 C110 C109 1.5(18) .
C106 C107 C108 C109 1(3) .
C107 C108 C109 C110 -2(2) .
C107 C108 C109 C111 176.4(14) .
C108 C109 C110 C105 0.8(18) .
C108 C109 C111 O20 24.8(15) .
C108 C109 C111 O21 -156.4(12) .
C110 C105 C106 C107 -3(2) .
C110 C109 C111 O20 -156.6(10) .
C110 C109 C111 O21 22.2(13) .
C111 C109 C110 C105 -177.8(11) .
C112 C94 C95 C96 -171.0(13) .
C112 C94 C95 C115 -1.4(19) .
C112 C113 C114 C115 6(2) .
C112 C113 C114 C117 177.2(15) .
C113 C114 C115 C95 -7(2) .
C113 C114 C117 C118 67(3) .
C113 C114 C117 C122 -117.2(19) .
C114 C117 C118 C119 -179.4(19) .
C114 C117 C122 C121 -175.4(15) .
C115 C95 C96 C97 -81.7(17) .
C115 C114 C117 C118 -121(2) .
C115 C114 C117 C122 55(2) .
C116 O22 C113 C112 -16(2) .
C116 O22 C113 C114 165.9(15) .
C117 C114 C115 C95 -178.9(14) .
C117 C118 C119 C120 -8(4) .
C118 C117 C122 C121 1(3) .
C118 C119 C120 C121 7(3) .
C119 C120 C121 C122 -2(2) .
C119 C120 C121 C123 176.3(15) .
C120 C121 C122 C117 -2(2) .
C120 C121 C123 O23 20.5(16) .
C120 C121 C123 O24 -159.0(13) .
C122 C117 C118 C119 5(3) .
C122 C121 C123 O23 -161.5(12) .
C122 C121 C123 O24 19.0(15) .
C123 C121 C122 C117 -179.9(13) .
C124 C97 C98 C99 -176.9(12) .
C124 C97 C98 C127 -1(2) .
C124 C125 C126 C127 -1(2) .
C124 C125 C126 C129 177.9(13) .
C125 C126 C127 C98 2(2) .
C125 C126 C129 C130 44(2) .
C125 C126 C129 C134 -136.0(15) .
C126 C129 C130 C131 -179.3(13) .
C126 C129 C134 C133 -178.0(11) .
C127 C98 C99 C91 -80.4(15) .
C127 C126 C129 C130 -136.9(15) .
C127 C126 C129 C134 42.9(19) .
C128 O25 C125 C124 -12(2) .
C128 O25 C125 C126 165.5(16) .
C129 C126 C127 C98 -176.7(12) .
C129 C130 C131 C132 -6(2) .
C130 C129 C134 C133 2(2) .
C130 C131 C132 C133 8(2) .
C131 C132 C133 C134 -5.5(19) .
C131 C132 C133 C135 174.0(12) .
C132 C133 C134 C129 0.3(18) .
C132 C133 C135 O26 -164.9(11) .
C132 C133 C135 O27 14.9(14) .
C134 C129 C130 C131 1(2) .
C134 C133 C135 O26 14.5(13) .
C134 C133 C135 O27 -165.7(10) .
C135 C133 C134 C129 -179.2(11) .
C136 C137 C138 C139 96.2(15) .
C136 C137 C148 C147 -1(2) .
C136 C145 C146 C147 2(2) .
C136 C145 C146 C150 -178.9(14) .
C137 C136 C144 C143 -95.3(16) .
C137 C136 C145 C146 -2(2) .
C137 C138 C139 C140 -95.5(16) .
C137 C138 C139 C157 83.3(15) .
C138 C137 C148 C147 177.2(13) .
C138 C139 C140 C141 -2.7(19) .
C138 C139 C140 C160 179.1(12) .
C138 C139 C157 C158 -178.0(13) .
C139 C140 C141 C142 98.2(16) .
C139 C140 C160 C159 -3(2) .
C139 C157 C158 C159 1(2) .
C139 C157 C158 C162 -178.5(12) .
C140 C139 C157 C158 1(2) .
C140 C141 C142 C143 -96.0(16) .
C140 C141 C142 C169 79.7(17) .
C141 C140 C160 C159 178.6(12) .
C141 C142 C143 C144 -1.6(19) .
C141 C142 C143 C172 177.3(13) .
C141 C142 C169 C170 -174.9(12) .
C142 C143 C144 C136 96.4(16) .
C142 C143 C172 C171 -4(2) .
C142 C169 C170 C171 -1(2) .
C142 C169 C170 C174 178.0(13) .
C143 C142 C169 C170 1(2) .
C144 C136 C137 C138 -2.1(19) .
C144 C136 C137 C148 175.7(12) .
C144 C136 C145 C146 -176.9(12) .
C144 C143 C172 C171 174.7(14) .
C145 C136 C137 C138 -176.4(12) .
C145 C136 C137 C148 1(2) .
C145 C136 C144 C143 79.0(16) .
C145 C146 C147 O28 -179.9(12) .
C145 C146 C147 C148 -1(2) .
C145 C146 C150 C151 -55(2) .
C145 C146 C150 C155 119(2) .
C146 C147 C148 C137 1(2) .
C146 C150 C151 C152 173.0(14) .
C146 C150 C155 C154 -176(2) .
C147 C146 C150 C151 124.2(17) .
C147 C146 C150 C155 -62(3) .
C148 C137 C138 C139 -81.6(17) .
C149 O28 C147 C146 -175.9(13) .
C149 O28 C147 C148 6(2) .
C150 C146 C147 O28 1(2) .
C150 C146 C147 C148 179.8(15) .
C150 C151 C152 C153 7(2) .
C150 C151 C152 C156 179.1(13) .
C151 C150 C155 C154 -3(3) .
C151 C152 C153 C154 -10(3) .
C151 C152 C156 O29 -21.8(18) .
C151 C152 C156 O30 159.3(13) .
C152 C153 C154 C155 6(4) .
C153 C152 C156 O29 150.3(15) .
C153 C152 C156 O30 -28.7(19) .
C153 C154 C155 C150 0(4) .
C155 C150 C151 C152 -1(2) .
C156 C152 C153 C154 178.5(19) .
C157 C139 C140 C141 178.5(11) .
C157 C139 C140 C160 0.4(19) .
C157 C158 C159 O31 179.0(14) .
C157 C158 C159 C160 -4(2) .
C157 C158 C162 C163 -43(2) .
C157 C158 C162 C167 130.7(16) .
C158 C159 C160 C140 5(2) .
C158 C162 C163 C164 174.4(13) .
C158 C162 C167 C166 -177.3(14) .
C159 C158 C162 C163 137.9(16) .
C159 C158 C162 C167 -49(2) .
C160 C140 C141 C142 -83.6(17) .
C161 O31 C159 C158 -172.3(14) .
C161 O31 C159 C160 11(2) .
C162 C158 C159 O31 -2(2) .
C162 C158 C159 C160 175.4(14) .
C162 C163 C164 C165 0(2) .
C162 C163 C164 C168 179.7(13) .
C163 C162 C167 C166 -4(2) .
C163 C164 C165 C166 2(2) .
C163 C164 C168 O32 -18.4(19) .
C163 C164 C168 O33 166.1(13) .
C164 C165 C166 C167 -5(3) .
C165 C164 C168 O32 161.0(13) .
C165 C164 C168 O33 -14.5(19) .
C165 C166 C167 C162 6(2) .
C167 C162 C163 C164 1(2) .
C168 C164 C165 C166 -177.5(14) .
C169 C142 C143 C144 -177.5(12) .
C169 C142 C143 C172 1(2) .
C169 C170 C171 O34 175.1(13) .
C169 C170 C171 C172 -2(2) .
C169 C170 C174 C175 -43(2) .
C169 C170 C174 C179 134.9(16) .
C170 C171 C172 C143 4(3) .
C170 C174 C175 C176 -179.2(12) .
C170 C174 C179 C178 177.1(15) .
C171 C170 C174 C175 136.3(15) .
C171 C170 C174 C179 -46(2) .
C172 C143 C144 C136 -82.5(18) .
C173 O34 C171 C170 -158.8(15) .
C173 O34 C171 C172 18(3) .
C174 C170 C171 O34 -4(2) .
C174 C170 C171 C172 179.4(15) .
C174 C175 C176 C177 -4(2) .
C174 C175 C176 C180 177.6(12) .
C175 C174 C179 C178 -5(2) .
C175 C176 C177 C178 6.5(19) .
C175 C176 C180 O35 -16.7(16) .
C175 C176 C180 O36 163.9(12) .
C176 C177 C178 C179 -9(2) .
C177 C176 C180 O35 164.9(11) .
C177 C176 C180 O36 -14.5(16) .
C177 C178 C179 C174 8(3) .
C179 C174 C175 C176 3(2) .
C180 C176 C177 C178 -175.1(12) .
O1A C2A N4A C5A 7(4) .
O1A C2A N4A C6A 179(2) .
C3A C2A N4A C5A -176(2) .
C3A C2A N4A C6A -3(4) .
O1B C2B N4B C5B 2(3) .
O1B C2B N4B C6B 173.4(19) .
C3B C2B N4B C5B 179.9(19) .
C3B C2B N4B C6B -9(3) .
O1C C2C N4C C5C 14(2) .
O1C C2C N4C C6C 176.2(14) .
C3C C2C N4C C5C -172.2(15) .
C3C C2C N4C C6C -10(2) .
O1D C2D N4D C5D 5(3) .
O1D C2D N4D C6D -177.5(18) .
C3D C2D N4D C5D -174.8(18) .
C3D C2D N4D C6D 3(3) .
O1E C2E N4E C5E 7(4) .
O1E C2E N4E C6E 180(2) .
C3E C2E N4E C5E -175(2) .
C3E C2E N4E C6E -2(4) .
O1F C2F N4F C5F 5(2) .
O1F C2F N4F C6F 179.5(14) .
C3F C2F N4F C5F -176.0(14) .
C3F C2F N4F C6F -2(2) .

loop_
_platon_squeeze_void_nr
_platon_squeeze_void_average_x
_platon_squeeze_void_average_y
_platon_squeeze_void_average_z
_platon_squeeze_void_volume
_platon_squeeze_void_count_electrons
_platon_squeeze_void_content
1 0.032 0.467 -0.003 6112 1423 '30(C4 H9 N O)'
2 0.021 0.979 0.695 10 1 ' '
3 0.979 0.021 0.305 10 1 ' '
